data_7130990
loop_
_publ_author_name
'\<Cern\'a, Michaela'
'Seed, John A.'
'Garrido Fernandez, Sara'
'Janicke, Michael T.'
'Scott, Brian L.'
'Whitehead, George F. S.'
'Gaunt, Andrew J.'
'Goodwin, Conrad A. P.'

_publ_section_title
;
 Isostructural \s-hydrocarbyl phospholide complexes of uranium, neptunium,
 and plutonium
;
_journal_name_full 'Chemical Communications'
_journal_paper_doi 10.1039/D2CC04803E
_journal_year 2022
_chemical_formula_moiety '2(C9 H14.5 Cl K0.5 Np0.5 O0.5 P)'
_chemical_formula_sum 'C18 H29 Cl2 K Np O P2'
_chemical_formula_weight 670.35
_space_group_crystal_system triclinic
_space_group_IT_number 2
_space_group_name_Hall '-P 1'
_space_group_name_H-M_alt 'P -1'
_atom_sites_solution_hydrogens geom
_audit_creation_date 2022-07-25
_audit_creation_method
;
Olex2 1.5
(compiled 2022.04.07 svn.rca3783a0 for OlexSys, GUI svn.r6498)
;
_audit_update_record
;
2022-07-28 deposited with the CCDC.	2022-10-28 downloaded from the CCDC.
;
_cell_angle_alpha 89.425(2)
_cell_angle_beta 89.166(2)
_cell_angle_gamma 79.460(2)
_cell_formula_units_Z 8
_cell_length_a 8.5818(2)
_cell_length_b 19.2369(4)
_cell_length_c 29.3792(7)
_cell_measurement_reflns_used 19820
_cell_measurement_temperature 150(1)
_cell_measurement_theta_max 27.7320
_cell_measurement_theta_min 1.8000
_cell_volume 4767.66(19)
_computing_cell_refinement 'CrysAlisPro 1.171.42.54a (Rigaku OD, 2022)'
_computing_data_collection 'CrysAlisPro 1.171.42.54a (Rigaku OD, 2022)'
_computing_data_reduction 'CrysAlisPro 1.171.42.54a (Rigaku OD, 2022)'
_computing_molecular_graphics 'Olex2 1.5 (Dolomanov et al., 2009)'
_computing_publication_material 'Olex2 1.5 (Dolomanov et al., 2009)'
_computing_structure_refinement 'SHELXL 2018/3 (Sheldrick, 2015)'
_computing_structure_solution 'SHELXT  (Sheldrick, 2015)'
_diffrn_ambient_temperature 150(1)
_diffrn_measured_fraction_theta_full 0.981
_diffrn_measured_fraction_theta_max 0.982
_diffrn_measurement_details
;
List of Runs (angles in degrees, time in seconds):

  # Type    Start    End  Width  t~exp~   \w     \q     \k     \f   Frames
#--------------------------------------------------------------------------
  1  \w    -55.89 147.11   0.50   30.00    --  -18.39  73.75  25.26  406
  2  \w    -55.89 147.11   0.50   30.00    --  -18.39  73.75 -79.74  406
  3  \w     70.11 147.11   0.50   30.00    --  -18.39  73.75 178.26  154
;
_diffrn_measurement_device 'abstract diffractometer'
_diffrn_measurement_device_type 'Saxi-CrysAlisPro-abstract goniometer imported SAXI images'
_diffrn_measurement_method '\w scans'
_diffrn_radiation_type MoK\a
_diffrn_radiation_wavelength 0.71073
_diffrn_reflns_av_R_equivalents 0.1403
_diffrn_reflns_av_unetI/netI 0.2497
_diffrn_reflns_Laue_measured_fraction_full 0.981
_diffrn_reflns_Laue_measured_fraction_max 0.982
_diffrn_reflns_limit_h_max 9
_diffrn_reflns_limit_h_min -9
_diffrn_reflns_limit_k_max 20
_diffrn_reflns_limit_k_min -20
_diffrn_reflns_limit_l_max 30
_diffrn_reflns_limit_l_min -30
_diffrn_reflns_number 31266
_diffrn_reflns_point_group_measured_fraction_full 0.981
_diffrn_reflns_point_group_measured_fraction_max 0.982
_diffrn_reflns_theta_full 21.966
_diffrn_reflns_theta_max 21.966
_diffrn_reflns_theta_min 1.749
_exptl_absorpt_coefficient_mu 4.897
_exptl_absorpt_correction_T_max 1.00000
_exptl_absorpt_correction_T_min 0.52557
_exptl_absorpt_correction_type multi-scan
_exptl_absorpt_process_details
;
CrysAlisPro 1.171.42.54a (Rigaku Oxford Diffraction, 2022)
Empirical absorption correction using spherical harmonics,
implemented in SCALE3 ABSPACK scaling algorithm.
;
_exptl_crystal_colour 'clear blue'
_exptl_crystal_colour_lustre clear
_exptl_crystal_colour_primary blue
_exptl_crystal_density_diffrn 1.868
_exptl_crystal_description plate
_exptl_crystal_F_000 2568
_exptl_crystal_preparation 'By CAPG.'
_exptl_crystal_recrystallization_method 'From Et2O.'
_exptl_crystal_size_max 0.254
_exptl_crystal_size_mid 0.235
_exptl_crystal_size_min 0.085
_refine_diff_density_max 4.698
_refine_diff_density_min -2.499
_refine_diff_density_rms 0.442
_refine_ls_extinction_method none
_refine_ls_goodness_of_fit_ref 1.168
_refine_ls_hydrogen_treatment constr
_refine_ls_matrix_type full
_refine_ls_number_parameters 1111
_refine_ls_number_reflns 31266
_refine_ls_number_restraints 3558
_refine_ls_restrained_S_all 1.110
_refine_ls_R_factor_all 0.1497
_refine_ls_R_factor_gt 0.0946
_refine_ls_shift/su_max 0.001
_refine_ls_shift/su_mean 0.000
_refine_ls_structure_factor_coef Fsqd
_refine_ls_weighting_details 'w=1/[\s^2^(Fo^2^)+(0.1402P)^2^+48.4313P] where P=(Fo^2^+2Fc^2^)/3'
_refine_ls_weighting_scheme calc
_refine_ls_wR_factor_gt 0.2822
_refine_ls_wR_factor_ref 0.3036
_reflns_Friedel_coverage 0.000
_reflns_number_gt 16688
_reflns_number_total 31266
_reflns_threshold_expression 'I > 2\s(I)'
_twin_special_details
;
Component 2 rotated by 10.5942\% 
around [0.95 0.25 0.18] (reciprocal) or [1.00 -0.03 0.01] (direct)
Component 3 rotated by 12.3417\% 
around [-0.52 -0.18 0.84] (reciprocal) or [-0.99 0.01 0.14] (direct)
;
_cod_data_source_file d2cc04803e2.cif
_cod_data_source_block ms0711
_cod_database_code 7130990
_manchester_internal_validation_user GFSW
_shelx_shelxl_version_number 2018/3
_shelx_space_group_comment
;
The symmetry employed for this shelxl refinement is uniquely defined
by the following loop, which should always be used as a source of
symmetry information in preference to the above space-group names.
They are only intended as comments.
;
_shelx_estimated_absorpt_t_max 0.681
_shelx_estimated_absorpt_t_min 0.369
_olex2_refinement_description
;
1. Twinned data refinement
 Scales: 0.87279
 0.07218 0.05503
2. Uiso/Uaniso restraints and constraints
All non-hydrogen atoms have similar U: within 2A with sigma of 0.008 and sigma
for terminal atoms of 0.008 within 2A
3. Rigid body (RIGU) restrains
 All non-hydrogen atoms
 with sigma for 1-2 distances of 0.004 and sigma for 1-3 distances of 0.004
4. Same fragment restrains
{P1, C4, C3, C2, C1, C8, C7, C6, C5} sigma for 1-2: 0.02, 1-3: 0.04
as in
{P2, C9, C10, C11, C12, C13, C14, C15, C16}
{P1, C4, C3, C2, C1, C8, C7, C6, C5} sigma for 1-2: 0.02, 1-3: 0.04
as in
{P3A, C17A, C18A, C19A, C20A, C21A, C22A, C23A, C24A}
{P1, C4, C3, C2, C1, C8, C7, C6, C5} sigma for 1-2: 0.02, 1-3: 0.04
as in
{P4A, C25A, C26A, C27A, C28A, C29A, C30A, C31A, C32A}
{P1, C4, C3, C2, C1, C8, C7, C6, C5} sigma for 1-2: 0.02, 1-3: 0.04
as in
{P3B, C17B, C18B, C19B, C20B, C21B, C22B, C23B, C24B}
{P1, C4, C3, C2, C1, C8, C7, C6, C5} sigma for 1-2: 0.02, 1-3: 0.04
as in
{P4B, C25B, C26B, C27B, C28B, C29B, C30B, C31B, C32B}
{P1, C1, C2, C3, C4, C5, C6, C7, C8} sigma for 1-2: 0.02, 1-3: 0.04
as in
{P5, C33, C34, C35, C36, C37, C38, C39, C40}
{P1, C4, C3, C2, C1, C8, C7, C6, C5} sigma for 1-2: 0.02, 1-3: 0.04
as in
{P6, C41, C42, C43, C44, C45, C46, C47, C48}
{P1, C4, C3, C2, C1, C8, C7, C6, C5} sigma for 1-2: 0.02, 1-3: 0.04
as in
{P7, C49, C50, C51, C52, C53, C54, C55, C56}
{P1, C1, C2, C3, C4, C5, C6, C7, C8} sigma for 1-2: 0.02, 1-3: 0.04
as in
{P8, C57, C58, C59, C60, C61, C62, C63, C64}
5. Others
 Sof(P4B)=Sof(C25B)=Sof(C26B)=Sof(C27B)=Sof(C28B)=Sof(C29B)=Sof(H29D)=
 Sof(H29E)=Sof(H29F)=Sof(C30B)=Sof(H30D)=Sof(H30E)=Sof(H30F)=Sof(C31B)=
 Sof(H31D)=Sof(H31E)=Sof(H31F)=Sof(C32B)=Sof(H32D)=Sof(H32E)=Sof(H32F)=1-FVAR(1)
 Sof(P4A)=Sof(C25A)=Sof(C26A)=Sof(C27A)=Sof(C28A)=Sof(C29A)=Sof(H29A)=
 Sof(H29B)=Sof(H29C)=Sof(C30A)=Sof(H30A)=Sof(H30B)=Sof(H30C)=Sof(C31A)=
 Sof(H31A)=Sof(H31B)=Sof(H31C)=Sof(C32A)=Sof(H32A)=Sof(H32B)=Sof(H32C)=FVAR(1)
 Sof(P3B)=Sof(C17B)=Sof(C18B)=Sof(C19B)=Sof(C20B)=Sof(C21B)=Sof(H21D)=
 Sof(H21E)=Sof(H21F)=Sof(C22B)=Sof(H22D)=Sof(H22E)=Sof(H22F)=Sof(C23B)=
 Sof(H23D)=Sof(H23F)=Sof(H23E)=Sof(C24B)=Sof(H24D)=Sof(H24E)=Sof(H24F)=1-FVAR(2)
 Sof(P3A)=Sof(C17A)=Sof(C18A)=Sof(C19A)=Sof(C20A)=Sof(C21A)=Sof(H21A)=
 Sof(H21B)=Sof(H21C)=Sof(C22A)=Sof(H22A)=Sof(H22B)=Sof(H22C)=Sof(C23A)=
 Sof(H23A)=Sof(H23B)=Sof(H23C)=Sof(C24A)=Sof(H24A)=Sof(H24B)=Sof(H24C)=FVAR(2)
6.a Secondary CH2 refined with riding coordinates:
 C66(H66A,H66B), C67(H67A,H67B), C70(H70A,H70B), C71(H71A,H71B)
6.b Idealised Me refined as rotating group:
 C5(H5A,H5B,H5C), C6(H6A,H6B,H6C), C7(H7A,H7B,H7C), C8(H8A,H8B,H8C), C13(H13A,
 H13B,H13C), C14(H14A,H14B,H14C), C15(H15A,H15B,H15C), C16(H16A,H16B,H16C),
 C65(H65A,H65B,H65C), C68(H68A,H68B,H68C), C21A(H21A,H21B,H21C), C22A(H22A,H22B,
 H22C), C23A(H23A,H23B,H23C), C24A(H24A,H24B,H24C), C29A(H29A,H29B,H29C),
 C30A(H30A,H30B,H30C), C31A(H31A,H31B,H31C), C32A(H32A,H32B,H32C), C21B(H21D,
 H21E,H21F), C22B(H22D,H22E,H22F), C23B(H23D,H23F,H23E), C24B(H24D,H24E,H24F),
 C29B(H29D,H29E,H29F), C30B(H30D,H30E,H30F), C31B(H31D,H31E,H31F), C32B(H32D,
 H32E,H32F), C37(H37A,H37B,H37C), C38(H38A,H38B,H38C), C39(H39A,H39B,H39C),
 C40(H40A,H40B,H40C), C45(H45A,H45B,H45C), C46(H46A,H46B,H46C), C47(H47A,H47B,
 H47C), C48(H48A,H48B,H48C), C53(H53A,H53B,H53C), C54(H54A,H54B,H54C), C55(H55A,
 H55B,H55C), C56(H56A,H56B,H56C), C61(H61A,H61B,H61C), C62(H62A,H62B,H62C),
 C63(H63A,H63B,H63C), C64(H64A,H64B,H64C), C69(H69A,H69B,H69C), C72(H72A,H72B,
 H72C)
;
_olex2_exptl_crystal_mounting_method
'From a glass microfibre into a quartz capillary, then sealed at both ends using capillary wax. The outside was then coated with Hard As Nails(TM) clear polish to provide shatter resistance.'
_olex2_submission_special_instructions 'No special instructions were received'
_oxdiff_exptl_absorpt_empirical_details
;
Empirical correction (ABSPACK) includes:
- Absorption correction using spherical harmonics
- Frame scaling
;

loop_
_space_group_symop_operation_xyz
'x, y, z'
'-x, -y, -z'

loop_
_atom_site_label
_atom_site_type_symbol
_atom_site_fract_x
_atom_site_fract_y
_atom_site_fract_z
_atom_site_U_iso_or_equiv
_atom_site_adp_type
_atom_site_occupancy
_atom_site_site_symmetry_order
_atom_site_calc_flag
_atom_site_refinement_flags_posn
_atom_site_refinement_flags_adp
_atom_site_refinement_flags_occupancy
_atom_site_disorder_assembly
_atom_site_disorder_group
Np1 Np -0.17466(13) 0.25694(6) 1.02995(4) 0.0245(4) Uani 1 1 d . . . . .
Np2 Np 0.34259(17) 0.13072(7) 0.80768(5) 0.0403(4) Uani 1 1 d . . . . .
K1 K -0.1307(9) 0.1930(5) 0.9001(3) 0.051(2) Uani 1 1 d . . . . .
K2 K 0.3246(8) 0.2941(4) 0.9092(3) 0.0359(18) Uani 1 1 d . . . . .
Cl1 Cl -0.3674(10) 0.3051(5) 0.9609(3) 0.044(2) Uani 1 1 d . . . . .
Cl2 Cl 0.0808(9) 0.2456(5) 0.9744(3) 0.038(2) Uani 1 1 d . . . . .
Cl3 Cl 0.5585(9) 0.1734(4) 0.8603(3) 0.042(2) Uani 1 1 d . . . . .
Cl4 Cl 0.1127(10) 0.2375(6) 0.8362(3) 0.053(3) Uani 1 1 d . . . . .
P1 P -0.2145(9) 0.3222(4) 1.1195(3) 0.033(2) Uani 1 1 d D U . . .
C1 C -0.039(2) 0.3338(14) 1.0929(9) 0.031(4) Uani 1 1 d D U . . .
C2 C -0.063(2) 0.3797(14) 1.0566(9) 0.032(4) Uani 1 1 d D U . . .
C3 C -0.226(2) 0.4029(14) 1.0468(9) 0.034(4) Uani 1 1 d D U . . .
C4 C -0.320(2) 0.3758(15) 1.0779(9) 0.035(4) Uani 1 1 d D U . . .
C5 C 0.124(3) 0.2995(16) 1.1087(11) 0.037(6) Uani 1 1 d D U . . .
H5A H 0.113372 0.269578 1.135377 0.056 Uiso 1 1 calc R U . . .
H5B H 0.183820 0.336090 1.116759 0.056 Uiso 1 1 calc R U . . .
H5C H 0.179178 0.270367 1.084162 0.056 Uiso 1 1 calc R U . . .
C6 C 0.071(3) 0.4032(16) 1.0302(11) 0.039(6) Uani 1 1 d D U . . .
H6A H 0.168178 0.367945 1.033757 0.059 Uiso 1 1 calc R U . . .
H6B H 0.088000 0.448831 1.041782 0.059 Uiso 1 1 calc R U . . .
H6C H 0.044067 0.408193 0.997855 0.059 Uiso 1 1 calc R U . . .
C7 C -0.284(3) 0.4542(15) 1.0094(10) 0.040(6) Uani 1 1 d D U . . .
H7A H -0.234267 0.436510 0.980482 0.059 Uiso 1 1 calc R U . . .
H7B H -0.255303 0.500147 1.016026 0.059 Uiso 1 1 calc R U . . .
H7C H -0.399017 0.459589 1.007283 0.059 Uiso 1 1 calc R U . . .
C8 C -0.498(3) 0.3906(17) 1.0768(11) 0.038(6) Uani 1 1 d D U . . .
H8A H -0.533822 0.374970 1.047658 0.057 Uiso 1 1 calc R U . . .
H8B H -0.537182 0.441502 1.080163 0.057 Uiso 1 1 calc R U . . .
H8C H -0.540413 0.365066 1.101759 0.057 Uiso 1 1 calc R U . . .
P2 P -0.1932(11) 0.1137(5) 1.0004(3) 0.041(2) Uani 1 1 d D U . . .
C9 C -0.353(3) 0.1510(16) 1.0348(8) 0.042(4) Uani 1 1 d D U . . .
C10 C -0.315(3) 0.1584(16) 1.0794(8) 0.039(4) Uani 1 1 d D U . . .
C11 C -0.149(3) 0.1381(16) 1.0860(8) 0.038(4) Uani 1 1 d D U . . .
C12 C -0.069(3) 0.1130(16) 1.0471(8) 0.038(4) Uani 1 1 d D U . . .
C13 C -0.520(3) 0.1671(18) 1.0174(12) 0.046(6) Uani 1 1 d D U . . .
H13A H -0.566193 0.216544 1.023600 0.069 Uiso 1 1 calc R U . . .
H13B H -0.583568 0.136141 1.032710 0.069 Uiso 1 1 calc R U . . .
H13C H -0.518928 0.158932 0.984484 0.069 Uiso 1 1 calc R U . . .
C14 C -0.432(3) 0.1814(17) 1.1168(10) 0.044(6) Uani 1 1 d D U . . .
H14A H -0.385260 0.208606 1.139176 0.067 Uiso 1 1 calc R U . . .
H14B H -0.461399 0.139657 1.131730 0.067 Uiso 1 1 calc R U . . .
H14C H -0.527208 0.210885 1.104146 0.067 Uiso 1 1 calc R U . . .
C15 C -0.071(4) 0.1369(17) 1.1318(9) 0.043(6) Uani 1 1 d D U . . .
H15A H 0.021697 0.159989 1.129196 0.065 Uiso 1 1 calc R U . . .
H15B H -0.037045 0.087819 1.141902 0.065 Uiso 1 1 calc R U . . .
H15C H -0.146339 0.162154 1.154017 0.065 Uiso 1 1 calc R U . . .
C16 C 0.107(3) 0.0855(17) 1.0459(12) 0.045(6) Uani 1 1 d D U . . .
H16A H 0.148499 0.091611 1.015114 0.067 Uiso 1 1 calc R U . . .
H16B H 0.127719 0.035149 1.054065 0.067 Uiso 1 1 calc R U . . .
H16C H 0.159241 0.111728 1.067554 0.067 Uiso 1 1 calc R U . . .
O1 O 0.128(3) 0.4193(12) 0.8962(9) 0.047(5) Uani 1 1 d . U . . .
O2 O 0.428(3) 0.3950(13) 0.8539(9) 0.052(5) Uani 1 1 d . U . . .
C65 C -0.035(4) 0.4147(19) 0.8916(14) 0.050(7) Uani 1 1 d . U . . .
H65A H -0.049971 0.392568 0.862454 0.075 Uiso 1 1 calc R U . . .
H65B H -0.099566 0.462290 0.892458 0.075 Uiso 1 1 calc R U . . .
H65C H -0.067046 0.386144 0.916577 0.075 Uiso 1 1 calc R U . . .
C66 C 0.175(4) 0.4628(19) 0.8625(14) 0.048(5) Uani 1 1 d . U . . .
H66A H 0.117226 0.511873 0.866208 0.058 Uiso 1 1 calc R U . . .
H66B H 0.151608 0.446036 0.832043 0.058 Uiso 1 1 calc R U . . .
C67 C 0.347(4) 0.4605(19) 0.8667(14) 0.050(5) Uani 1 1 d . U . . .
H67A H 0.379463 0.497535 0.847121 0.060 Uiso 1 1 calc R U . . .
H67B H 0.371569 0.469858 0.898627 0.060 Uiso 1 1 calc R U . . .
C68 C 0.595(4) 0.392(2) 0.8512(14) 0.056(7) Uani 1 1 d . U . . .
H68A H 0.636609 0.395393 0.881887 0.085 Uiso 1 1 calc R U . . .
H68B H 0.618116 0.431310 0.832421 0.085 Uiso 1 1 calc R U . . .
H68C H 0.645803 0.347062 0.837560 0.085 Uiso 1 1 calc R U . . .
P3A P 0.1396(19) 0.0518(8) 0.8632(5) 0.054(4) Uani 0.682(19) 1 d D U P A 1
C17A C 0.337(4) 0.035(3) 0.8790(12) 0.053(5) Uani 0.682(19) 1 d D U P A 1
C18A C 0.438(4) 0.001(3) 0.8460(14) 0.052(5) Uani 0.682(19) 1 d D U P A 1
C19A C 0.354(4) -0.013(3) 0.8072(14) 0.052(5) Uani 0.682(19) 1 d D U P A 1
C20A C 0.193(4) 0.011(5) 0.8106(16) 0.052(4) Uani 0.682(19) 1 d D U P A 1
C21A C 0.388(6) 0.048(3) 0.9266(13) 0.056(6) Uani 0.682(19) 1 d D U P A 1
H21A H 0.386292 0.005733 0.945426 0.084 Uiso 0.682(19) 1 calc R U P A 1
H21B H 0.315030 0.088192 0.939718 0.084 Uiso 0.682(19) 1 calc R U P A 1
H21C H 0.495600 0.058368 0.925696 0.084 Uiso 0.682(19) 1 calc R U P A 1
C22A C 0.613(4) -0.024(3) 0.8511(18) 0.054(6) Uani 0.682(19) 1 d D U P A 1
H22A H 0.665535 0.017513 0.852251 0.081 Uiso 0.682(19) 1 calc R U P A 1
H22B H 0.655009 -0.053197 0.825151 0.081 Uiso 0.682(19) 1 calc R U P A 1
H22C H 0.633721 -0.051211 0.879356 0.081 Uiso 0.682(19) 1 calc R U P A 1
C23A C 0.428(6) -0.060(3) 0.7683(14) 0.053(6) Uani 0.682(19) 1 d D U P A 1
H23A H 0.531217 -0.048545 0.760196 0.080 Uiso 0.682(19) 1 calc R U P A 1
H23B H 0.358088 -0.051947 0.741875 0.080 Uiso 0.682(19) 1 calc R U P A 1
H23C H 0.441087 -0.109816 0.777675 0.080 Uiso 0.682(19) 1 calc R U P A 1
C24A C 0.076(5) 0.005(3) 0.7740(14) 0.052(6) Uani 0.682(19) 1 d D U P A 1
H24A H 0.054292 -0.043669 0.774036 0.078 Uiso 0.682(19) 1 calc R U P A 1
H24B H 0.120356 0.015024 0.744267 0.078 Uiso 0.682(19) 1 calc R U P A 1
H24C H -0.022572 0.038119 0.779746 0.078 Uiso 0.682(19) 1 calc R U P A 1
P4A P 0.3644(17) 0.0994(7) 0.7123(6) 0.046(3) Uani 0.69(2) 1 d D U P A 1
C25A C 0.534(4) 0.1268(18) 0.733(2) 0.047(4) Uani 0.69(2) 1 d D U P A 1
C26A C 0.510(4) 0.1979(19) 0.743(3) 0.046(4) Uani 0.69(2) 1 d D U P A 1
C27A C 0.350(4) 0.2304(18) 0.737(3) 0.046(4) Uani 0.69(2) 1 d D U P A 1
C28A C 0.256(4) 0.1846(18) 0.722(3) 0.046(4) Uani 0.69(2) 1 d D U P A 1
C29A C 0.693(4) 0.078(2) 0.7356(18) 0.049(6) Uani 0.69(2) 1 d D U P A 1
H29A H 0.677417 0.028872 0.734784 0.074 Uiso 0.69(2) 1 calc R U P A 1
H29B H 0.744938 0.086312 0.763997 0.074 Uiso 0.69(2) 1 calc R U P A 1
H29C H 0.758597 0.087532 0.709622 0.074 Uiso 0.69(2) 1 calc R U P A 1
C30A C 0.638(5) 0.238(2) 0.754(2) 0.048(6) Uani 0.69(2) 1 d D U P A 1
H30A H 0.705565 0.212863 0.777929 0.072 Uiso 0.69(2) 1 calc R U P A 1
H30B H 0.591251 0.285380 0.764610 0.072 Uiso 0.69(2) 1 calc R U P A 1
H30C H 0.702654 0.241686 0.726603 0.072 Uiso 0.69(2) 1 calc R U P A 1
C31A C 0.286(6) 0.3081(17) 0.7452(19) 0.048(6) Uani 0.69(2) 1 d D U P A 1
H31A H 0.281150 0.316917 0.777988 0.072 Uiso 0.69(2) 1 calc R U P A 1
H31B H 0.179751 0.321021 0.732437 0.072 Uiso 0.69(2) 1 calc R U P A 1
H31C H 0.356571 0.336688 0.730526 0.072 Uiso 0.69(2) 1 calc R U P A 1
C32A C 0.080(4) 0.205(3) 0.714(2) 0.048(6) Uani 0.69(2) 1 d D U P A 1
H32A H 0.060265 0.228424 0.684825 0.072 Uiso 0.69(2) 1 calc R U P A 1
H32B H 0.031485 0.236338 0.738613 0.072 Uiso 0.69(2) 1 calc R U P A 1
H32C H 0.032826 0.161735 0.714849 0.072 Uiso 0.69(2) 1 calc R U P A 1
P3B P 0.380(4) -0.0266(19) 0.7900(11) 0.052(4) Uani 0.318(19) 1 d D U P A 2
C17B C 0.492(5) -0.015(7) 0.837(2) 0.053(5) Uani 0.318(19) 1 d D U P A 2
C18B C 0.403(6) 0.014(6) 0.8739(19) 0.053(5) Uani 0.318(19) 1 d D U P A 2
C19B C 0.240(6) 0.029(6) 0.8636(19) 0.052(4) Uani 0.318(19) 1 d D U P A 2
C20B C 0.208(6) 0.013(10) 0.819(3) 0.052(4) Uani 0.318(19) 1 d D U P A 2
C21B C 0.670(5) -0.035(7) 0.836(3) 0.053(7) Uani 0.318(19) 1 d D U P A 2
H21D H 0.702817 -0.082999 0.848089 0.080 Uiso 0.318(19) 1 calc R U P A 2
H21E H 0.715592 -0.001729 0.854515 0.080 Uiso 0.318(19) 1 calc R U P A 2
H21F H 0.708459 -0.032982 0.804467 0.080 Uiso 0.318(19) 1 calc R U P A 2
C22B C 0.469(11) 0.024(6) 0.920(2) 0.054(6) Uani 0.318(19) 1 d D U P A 2
H22D H 0.439631 -0.011714 0.940969 0.081 Uiso 0.318(19) 1 calc R U P A 2
H22E H 0.426569 0.071082 0.931023 0.081 Uiso 0.318(19) 1 calc R U P A 2
H22F H 0.585087 0.017129 0.917527 0.081 Uiso 0.318(19) 1 calc R U P A 2
C23B C 0.110(9) 0.053(6) 0.899(3) 0.053(6) Uani 0.318(19) 1 d D U P A 2
H23D H 0.152505 0.076279 0.923668 0.079 Uiso 0.318(19) 1 calc R U P A 2
H23F H 0.069686 0.011407 0.910223 0.079 Uiso 0.318(19) 1 calc R U P A 2
H23E H 0.023271 0.085711 0.884287 0.079 Uiso 0.318(19) 1 calc R U P A 2
C24B C 0.045(6) 0.022(6) 0.800(3) 0.052(6) Uani 0.318(19) 1 d D U P A 2
H24D H -0.022320 0.064293 0.812742 0.077 Uiso 0.318(19) 1 calc R U P A 2
H24E H -0.001836 -0.019477 0.806645 0.077 Uiso 0.318(19) 1 calc R U P A 2
H24F H 0.051592 0.028264 0.766503 0.077 Uiso 0.318(19) 1 calc R U P A 2
P4B P 0.548(4) 0.1029(17) 0.7199(12) 0.047(4) Uani 0.31(2) 1 d D U P A 2
C25B C 0.538(7) 0.188(4) 0.741(6) 0.046(4) Uani 0.31(2) 1 d D U P A 2
C26B C 0.388(8) 0.228(4) 0.741(5) 0.046(4) Uani 0.31(2) 1 d D U P A 2
C27B C 0.278(7) 0.191(4) 0.721(6) 0.046(4) Uani 0.31(2) 1 d D U P A 2
C28B C 0.346(6) 0.124(3) 0.707(4) 0.047(4) Uani 0.31(2) 1 d D U P A 2
C29B C 0.686(8) 0.215(4) 0.754(5) 0.047(6) Uani 0.31(2) 1 d D U P A 2
H29D H 0.769577 0.174536 0.761799 0.070 Uiso 0.31(2) 1 calc R U P A 2
H29E H 0.662348 0.245189 0.781182 0.070 Uiso 0.31(2) 1 calc R U P A 2
H29F H 0.720687 0.241831 0.729132 0.070 Uiso 0.31(2) 1 calc R U P A 2
C30B C 0.349(11) 0.304(3) 0.754(4) 0.047(6) Uani 0.31(2) 1 d D U P A 2
H30D H 0.282505 0.308962 0.782009 0.070 Uiso 0.31(2) 1 calc R U P A 2
H30E H 0.291672 0.332044 0.729695 0.070 Uiso 0.31(2) 1 calc R U P A 2
H30F H 0.447206 0.321568 0.760254 0.070 Uiso 0.31(2) 1 calc R U P A 2
C31B C 0.112(7) 0.226(5) 0.707(4) 0.047(6) Uani 0.31(2) 1 d D U P A 2
H31D H 0.116876 0.247832 0.677447 0.070 Uiso 0.31(2) 1 calc R U P A 2
H31E H 0.068068 0.261642 0.729806 0.070 Uiso 0.31(2) 1 calc R U P A 2
H31F H 0.044147 0.189873 0.706085 0.070 Uiso 0.31(2) 1 calc R U P A 2
C32B C 0.250(8) 0.067(4) 0.696(4) 0.047(6) Uani 0.31(2) 1 d D U P A 2
H32D H 0.310676 0.034262 0.673810 0.070 Uiso 0.31(2) 1 calc R U P A 2
H32E H 0.149893 0.089910 0.681867 0.070 Uiso 0.31(2) 1 calc R U P A 2
H32F H 0.228782 0.041908 0.723238 0.070 Uiso 0.31(2) 1 calc R U P A 2
Np3 Np 0.32981(14) -0.24384(6) 0.47164(4) 0.0268(4) Uani 1 1 d . . . . .
Np4 Np -0.18369(15) -0.37471(7) 0.69303(5) 0.0335(4) Uani 1 1 d . . . . .
K3 K -0.1827(8) -0.2086(4) 0.5922(3) 0.0375(18) Uani 1 1 d . . . . .
K4 K -0.6373(9) -0.3162(5) 0.6010(3) 0.047(2) Uani 1 1 d . . . . .
Cl5 Cl 0.5809(10) -0.2584(5) 0.5267(3) 0.042(2) Uani 1 1 d . . . . .
Cl6 Cl 0.1306(10) -0.1993(5) 0.5413(3) 0.046(2) Uani 1 1 d . . . . .
Cl7 Cl 0.0446(10) -0.3304(5) 0.6427(3) 0.043(2) Uani 1 1 d . . . . .
Cl8 Cl -0.4045(10) -0.2661(5) 0.6641(3) 0.045(2) Uani 1 1 d . . . . .
P5 P 0.2985(11) -0.1755(5) 0.3825(3) 0.040(2) Uani 1 1 d D U . . .
C33 C 0.473(2) -0.1653(15) 0.4096(9) 0.037(4) Uani 1 1 d D U . . .
C34 C 0.445(3) -0.1212(15) 0.4466(9) 0.037(4) Uani 1 1 d D U . . .
C35 C 0.282(3) -0.0970(15) 0.4552(9) 0.037(4) Uani 1 1 d D U . . .
C36 C 0.188(3) -0.1226(15) 0.4242(9) 0.040(4) Uani 1 1 d D U . . .
C37 C 0.637(3) -0.1998(17) 0.3935(12) 0.047(7) Uani 1 1 d D U . . .
H37A H 0.627399 -0.231516 0.368147 0.070 Uiso 1 1 calc R U . . .
H37B H 0.692949 -0.227026 0.418547 0.070 Uiso 1 1 calc R U . . .
H37C H 0.695455 -0.163288 0.383277 0.070 Uiso 1 1 calc R U . . .
C38 C 0.575(3) -0.0969(16) 0.4727(11) 0.042(6) Uani 1 1 d D U . . .
H38A H 0.671434 -0.133151 0.471024 0.063 Uiso 1 1 calc R U . . .
H38B H 0.541950 -0.089177 0.504543 0.063 Uiso 1 1 calc R U . . .
H38C H 0.596488 -0.052655 0.459323 0.063 Uiso 1 1 calc R U . . .
C39 C 0.216(4) -0.0457(16) 0.4919(10) 0.042(6) Uani 1 1 d D U . . .
H39A H 0.282248 -0.054965 0.518928 0.063 Uiso 1 1 calc R U . . .
H39B H 0.107482 -0.051415 0.499659 0.063 Uiso 1 1 calc R U . . .
H39C H 0.215119 0.002681 0.481036 0.063 Uiso 1 1 calc R U . . .
C40 C 0.008(3) -0.1076(16) 0.4252(12) 0.043(6) Uani 1 1 d D U . . .
H40A H -0.029953 -0.119981 0.455314 0.064 Uiso 1 1 calc R U . . .
H40B H -0.031497 -0.135808 0.401966 0.064 Uiso 1 1 calc R U . . .
H40C H -0.030191 -0.057227 0.419126 0.064 Uiso 1 1 calc R U . . .
P6 P 0.3062(11) -0.3883(5) 0.4997(3) 0.043(2) Uani 1 1 d D U . . .
C41 C 0.151(3) -0.3503(17) 0.4645(9) 0.047(5) Uani 1 1 d D U . . .
C42 C 0.200(3) -0.3396(16) 0.4205(9) 0.045(5) Uani 1 1 d D U . . .
C43 C 0.364(3) -0.3609(16) 0.4150(8) 0.042(5) Uani 1 1 d D U . . .
C44 C 0.440(3) -0.3870(17) 0.4543(8) 0.045(5) Uani 1 1 d D U . . .
C45 C -0.019(3) -0.3317(19) 0.4812(12) 0.055(7) Uani 1 1 d D U . . .
H45A H -0.050319 -0.280228 0.483422 0.082 Uiso 1 1 calc R U . . .
H45B H -0.029041 -0.353209 0.511267 0.082 Uiso 1 1 calc R U . . .
H45C H -0.088510 -0.349693 0.459778 0.082 Uiso 1 1 calc R U . . .
C46 C 0.087(4) -0.3165(17) 0.3825(11) 0.051(6) Uani 1 1 d D U . . .
H46A H 0.006222 -0.276447 0.392545 0.077 Uiso 1 1 calc R U . . .
H46B H 0.034729 -0.355806 0.374074 0.077 Uiso 1 1 calc R U . . .
H46C H 0.144761 -0.302248 0.356148 0.077 Uiso 1 1 calc R U . . .
C47 C 0.450(4) -0.3600(16) 0.3698(9) 0.044(6) Uani 1 1 d D U . . .
H47A H 0.432898 -0.311563 0.357646 0.067 Uiso 1 1 calc R U . . .
H47B H 0.409042 -0.390755 0.348366 0.067 Uiso 1 1 calc R U . . .
H47C H 0.563645 -0.376972 0.374033 0.067 Uiso 1 1 calc R U . . .
C48 C 0.616(3) -0.4146(18) 0.4568(12) 0.050(7) Uani 1 1 d D U . . .
H48A H 0.639798 -0.463170 0.445549 0.075 Uiso 1 1 calc R U . . .
H48B H 0.650006 -0.413769 0.488503 0.075 Uiso 1 1 calc R U . . .
H48C H 0.672929 -0.384614 0.438102 0.075 Uiso 1 1 calc R U . . .
P7 P -0.3670(13) -0.4573(6) 0.6367(4) 0.059(3) Uani 1 1 d D U . . .
C49 C -0.315(3) -0.4956(18) 0.6898(9) 0.054(5) Uani 1 1 d D U . . .
C50 C -0.154(3) -0.5209(18) 0.6945(10) 0.054(5) Uani 1 1 d D U . . .
C51 C -0.069(3) -0.5065(19) 0.6548(10) 0.059(5) Uani 1 1 d D U . . .
C52 C -0.166(3) -0.473(2) 0.6215(9) 0.060(5) Uani 1 1 d D U . . .
C53 C -0.439(4) -0.507(2) 0.7241(11) 0.059(7) Uani 1 1 d D U . . .
H53A H -0.544371 -0.485477 0.713127 0.088 Uiso 1 1 calc R U . . .
H53B H -0.419693 -0.486196 0.753186 0.088 Uiso 1 1 calc R U . . .
H53C H -0.435421 -0.558310 0.728481 0.088 Uiso 1 1 calc R U . . .
C54 C -0.082(4) -0.5695(18) 0.7310(11) 0.059(7) Uani 1 1 d D U . . .
H54A H -0.152553 -0.563867 0.757877 0.088 Uiso 1 1 calc R U . . .
H54B H 0.020736 -0.558507 0.738988 0.088 Uiso 1 1 calc R U . . .
H54C H -0.068427 -0.618413 0.720344 0.088 Uiso 1 1 calc R U . . .
C55 C 0.110(3) -0.529(2) 0.6493(14) 0.066(7) Uani 1 1 d D U . . .
H55A H 0.148022 -0.566420 0.671347 0.099 Uiso 1 1 calc R U . . .
H55B H 0.160763 -0.488181 0.654670 0.099 Uiso 1 1 calc R U . . .
H55C H 0.134790 -0.546351 0.618374 0.099 Uiso 1 1 calc R U . . .
C56 C -0.108(4) -0.454(2) 0.5754(10) 0.063(7) Uani 1 1 d D U . . .
H56A H 0.001430 -0.445423 0.577674 0.095 Uiso 1 1 calc R U . . .
H56B H -0.175878 -0.410715 0.564089 0.095 Uiso 1 1 calc R U . . .
H56C H -0.110116 -0.492584 0.554283 0.095 Uiso 1 1 calc R U . . .
P8 P -0.1571(12) -0.4137(6) 0.7883(4) 0.057(3) Uani 1 1 d D U . . .
C57 C -0.280(3) -0.3321(14) 0.7793(14) 0.067(5) Uani 1 1 d D U . . .
C58 C -0.196(3) -0.2806(14) 0.7672(13) 0.067(5) Uani 1 1 d D U . . .
C59 C -0.031(3) -0.3068(14) 0.7604(13) 0.062(5) Uani 1 1 d D U . . .
C60 C 0.007(3) -0.3789(14) 0.7705(13) 0.058(5) Uani 1 1 d D U . . .
C61 C -0.455(3) -0.319(2) 0.7902(15) 0.076(8) Uani 1 1 d D U . . .
H61A H -0.491851 -0.364325 0.792637 0.114 Uiso 1 1 calc R U . . .
H61B H -0.513069 -0.290372 0.765899 0.114 Uiso 1 1 calc R U . . .
H61C H -0.475195 -0.293825 0.819135 0.114 Uiso 1 1 calc R U . . .
C62 C -0.272(5) -0.2034(15) 0.7620(14) 0.075(8) Uani 1 1 d D U . . .
H62A H -0.378990 -0.199886 0.750036 0.113 Uiso 1 1 calc R U . . .
H62B H -0.208128 -0.179963 0.740897 0.113 Uiso 1 1 calc R U . . .
H62C H -0.277531 -0.180314 0.791737 0.113 Uiso 1 1 calc R U . . .
C63 C 0.091(4) -0.2625(19) 0.7503(14) 0.068(7) Uani 1 1 d D U . . .
H63A H 0.041150 -0.218675 0.735089 0.102 Uiso 1 1 calc R U . . .
H63B H 0.173547 -0.288637 0.730393 0.102 Uiso 1 1 calc R U . . .
H63C H 0.138373 -0.251200 0.778803 0.102 Uiso 1 1 calc R U . . .
C64 C 0.172(3) -0.4202(19) 0.7649(14) 0.064(7) Uani 1 1 d D U . . .
H64A H 0.222064 -0.403298 0.737811 0.096 Uiso 1 1 calc R U . . .
H64B H 0.167922 -0.470413 0.761548 0.096 Uiso 1 1 calc R U . . .
H64C H 0.234116 -0.413796 0.791832 0.096 Uiso 1 1 calc R U . . .
O3 O -0.384(3) -0.0845(13) 0.6048(9) 0.052(5) Uani 1 1 d . U . . .
O4 O -0.088(3) -0.1088(13) 0.6470(9) 0.056(5) Uani 1 1 d . U . . .
C69 C -0.547(4) -0.088(2) 0.6094(14) 0.056(7) Uani 1 1 d . U . . .
H69A H -0.566073 -0.109381 0.638996 0.083 Uiso 1 1 calc R U . . .
H69B H -0.576679 -0.117668 0.585041 0.083 Uiso 1 1 calc R U . . .
H69C H -0.610821 -0.040692 0.607293 0.083 Uiso 1 1 calc R U . . .
C70 C -0.339(4) -0.038(2) 0.6373(15) 0.055(6) Uani 1 1 d . U . . .
H70A H -0.368216 -0.052792 0.668243 0.066 Uiso 1 1 calc R U . . .
H70B H -0.395408 0.010474 0.631579 0.066 Uiso 1 1 calc R U . . .
C71 C -0.167(4) -0.041(2) 0.6342(15) 0.056(6) Uani 1 1 d . U . . .
H71A H -0.136023 -0.030349 0.602613 0.067 Uiso 1 1 calc R U . . .
H71B H -0.136028 -0.005147 0.654510 0.067 Uiso 1 1 calc R U . . .
C72 C 0.082(4) -0.108(2) 0.6506(14) 0.059(7) Uani 1 1 d . U . . .
H72A H 0.121890 -0.091955 0.621793 0.088 Uiso 1 1 calc R U . . .
H72B H 0.138462 -0.156429 0.657308 0.088 Uiso 1 1 calc R U . . .
H72C H 0.099594 -0.076729 0.675165 0.088 Uiso 1 1 calc R U . . .

loop_
_atom_site_aniso_label
_atom_site_aniso_U_11
_atom_site_aniso_U_22
_atom_site_aniso_U_33
_atom_site_aniso_U_23
_atom_site_aniso_U_13
_atom_site_aniso_U_12
Np1 0.0245(7) 0.0207(7) 0.0292(8) 0.0008(5) -0.0022(5) -0.0065(5)
Np2 0.0573(9) 0.0372(8) 0.0301(9) 0.0058(6) -0.0067(7) -0.0182(7)
K1 0.042(5) 0.079(6) 0.034(5) -0.006(4) -0.003(4) -0.019(4)
K2 0.032(4) 0.035(4) 0.043(5) 0.002(3) 0.000(3) -0.009(3)
Cl1 0.039(5) 0.048(5) 0.044(6) 0.002(4) -0.015(4) -0.009(4)
Cl2 0.029(4) 0.049(5) 0.038(5) -0.001(4) 0.001(4) -0.010(4)
Cl3 0.036(5) 0.039(5) 0.051(6) 0.000(4) -0.003(4) -0.004(4)
Cl4 0.031(5) 0.086(7) 0.043(6) -0.011(5) 0.001(4) -0.014(5)
P1 0.033(4) 0.031(5) 0.039(5) -0.005(4) 0.000(4) -0.012(4)
C1 0.029(8) 0.029(8) 0.040(9) -0.005(7) -0.005(8) -0.016(7)
C2 0.026(8) 0.028(9) 0.047(10) -0.002(8) -0.003(8) -0.015(7)
C3 0.029(8) 0.025(8) 0.048(10) 0.001(8) -0.002(8) -0.007(7)
C4 0.031(7) 0.031(8) 0.044(9) -0.002(8) 0.002(8) -0.006(7)
C5 0.035(11) 0.038(12) 0.041(13) -0.005(11) -0.007(10) -0.009(10)
C6 0.032(11) 0.034(12) 0.055(14) -0.002(11) 0.004(11) -0.014(10)
C7 0.035(12) 0.027(12) 0.055(13) 0.006(10) 0.002(11) -0.001(10)
C8 0.032(10) 0.036(12) 0.045(14) -0.002(12) 0.002(11) -0.002(11)
P2 0.045(5) 0.031(5) 0.049(6) -0.011(4) 0.000(4) -0.014(4)
C9 0.043(8) 0.031(9) 0.056(9) -0.002(8) 0.002(8) -0.017(8)
C10 0.042(8) 0.024(9) 0.054(9) 0.002(9) 0.005(8) -0.016(8)
C11 0.044(8) 0.024(9) 0.049(10) 0.003(9) 0.000(7) -0.016(8)
C12 0.039(8) 0.027(8) 0.051(9) 0.002(8) 0.002(8) -0.011(8)
C13 0.041(11) 0.039(13) 0.062(14) -0.001(12) -0.002(11) -0.018(11)
C14 0.046(12) 0.031(12) 0.060(13) 0.005(12) 0.011(11) -0.017(11)
C15 0.054(13) 0.028(12) 0.051(12) 0.007(12) -0.005(10) -0.017(11)
C16 0.039(11) 0.032(12) 0.061(14) 0.007(12) 0.005(11) -0.003(11)
O1 0.042(9) 0.041(11) 0.059(12) 0.006(9) -0.006(9) -0.008(9)
O2 0.042(9) 0.050(11) 0.063(13) 0.004(10) -0.006(9) -0.007(9)
C65 0.042(11) 0.044(14) 0.064(16) 0.002(13) -0.004(12) -0.007(11)
C66 0.042(9) 0.042(11) 0.062(13) 0.007(10) -0.006(10) -0.009(9)
C67 0.042(10) 0.044(11) 0.065(13) 0.003(10) -0.003(10) -0.012(9)
C68 0.043(11) 0.057(15) 0.068(16) 0.007(14) -0.003(13) -0.008(12)
P3A 0.068(8) 0.040(7) 0.053(8) 0.002(6) 0.011(7) -0.010(6)
C17A 0.067(10) 0.040(9) 0.053(9) 0.005(8) 0.006(8) -0.009(8)
C18A 0.065(10) 0.038(9) 0.052(10) 0.005(8) 0.006(8) -0.009(8)
C19A 0.065(9) 0.038(9) 0.053(10) 0.004(8) 0.006(8) -0.009(8)
C20A 0.064(9) 0.038(8) 0.053(10) 0.004(8) 0.007(8) -0.010(8)
C21A 0.070(12) 0.043(11) 0.053(11) 0.004(10) 0.005(11) -0.008(11)
C22A 0.067(11) 0.040(10) 0.055(11) 0.006(10) 0.006(10) -0.007(10)
C23A 0.067(12) 0.039(12) 0.053(12) 0.003(10) 0.005(11) -0.007(11)
C24A 0.064(11) 0.040(11) 0.053(12) 0.003(10) 0.007(10) -0.012(10)
P4A 0.047(6) 0.052(7) 0.036(7) 0.002(6) 0.001(5) 0.002(6)
C25A 0.048(8) 0.052(9) 0.038(8) 0.006(7) 0.005(7) 0.000(7)
C26A 0.047(8) 0.051(9) 0.038(9) 0.007(8) 0.005(8) -0.001(7)
C27A 0.048(9) 0.051(9) 0.036(9) 0.008(7) 0.006(8) 0.000(7)
C28A 0.047(8) 0.052(9) 0.036(8) 0.007(7) 0.003(7) 0.001(7)
C29A 0.049(11) 0.054(12) 0.040(12) 0.006(11) 0.003(10) 0.002(10)
C30A 0.049(11) 0.052(11) 0.040(11) 0.007(10) 0.005(10) -0.002(9)
C31A 0.051(11) 0.052(10) 0.038(11) 0.008(10) 0.007(11) 0.001(9)
C32A 0.047(10) 0.053(11) 0.039(11) 0.010(10) 0.001(10) 0.003(10)
P3B 0.065(9) 0.038(9) 0.053(10) 0.005(8) 0.006(8) -0.010(8)
C17B 0.065(10) 0.039(9) 0.053(10) 0.005(8) 0.006(9) -0.009(8)
C18B 0.066(10) 0.040(9) 0.053(10) 0.005(8) 0.006(9) -0.009(9)
C19B 0.066(9) 0.038(9) 0.052(9) 0.004(8) 0.007(8) -0.010(8)
C20B 0.064(9) 0.039(9) 0.053(9) 0.004(8) 0.007(8) -0.010(8)
C21B 0.065(12) 0.039(13) 0.054(14) 0.007(13) 0.008(12) -0.008(12)
C22B 0.067(12) 0.041(12) 0.052(11) 0.005(11) 0.006(11) -0.008(11)
C23B 0.067(11) 0.039(10) 0.052(11) 0.004(10) 0.008(10) -0.010(10)
C24B 0.064(11) 0.039(11) 0.053(12) 0.003(11) 0.007(10) -0.011(11)
P4B 0.048(8) 0.051(9) 0.038(8) 0.005(7) 0.005(7) 0.000(7)
C25B 0.047(8) 0.051(9) 0.038(9) 0.006(8) 0.005(8) -0.001(7)
C26B 0.048(9) 0.051(9) 0.037(9) 0.007(7) 0.005(8) 0.000(7)
C27B 0.047(8) 0.051(9) 0.037(8) 0.007(7) 0.003(7) 0.001(7)
C28B 0.047(8) 0.052(9) 0.037(8) 0.004(7) 0.003(7) 0.001(7)
C29B 0.047(11) 0.051(12) 0.039(11) 0.007(11) 0.005(10) -0.002(10)
C30B 0.048(12) 0.051(10) 0.037(11) 0.008(10) 0.006(11) 0.000(10)
C31B 0.046(10) 0.052(12) 0.038(11) 0.009(10) 0.002(10) 0.002(10)
C32B 0.047(11) 0.052(11) 0.037(12) 0.004(11) 0.001(11) 0.002(10)
Np3 0.0279(7) 0.0233(7) 0.0295(8) -0.0008(5) 0.0009(6) -0.0058(5)
Np4 0.0404(8) 0.0305(8) 0.0297(8) -0.0028(6) 0.0020(6) -0.0073(6)
K3 0.034(4) 0.033(4) 0.046(5) -0.003(4) -0.002(3) -0.007(3)
K4 0.036(4) 0.073(6) 0.034(5) 0.007(4) 0.002(4) -0.012(4)
Cl5 0.041(5) 0.045(5) 0.041(5) 0.000(4) -0.003(4) -0.013(4)
Cl6 0.042(5) 0.050(5) 0.045(6) -0.002(4) 0.011(4) -0.005(4)
Cl7 0.038(5) 0.043(5) 0.048(6) 0.002(4) 0.007(4) -0.008(4)
Cl8 0.042(5) 0.050(5) 0.041(6) 0.004(4) -0.004(4) -0.004(4)
P5 0.046(5) 0.033(5) 0.041(5) 0.005(4) -0.005(4) -0.006(4)
C33 0.040(8) 0.026(8) 0.046(9) 0.006(8) 0.002(8) -0.009(7)
C34 0.038(8) 0.024(9) 0.050(10) 0.006(8) 0.001(8) -0.011(8)
C35 0.041(8) 0.024(8) 0.047(10) 0.002(8) 0.003(8) -0.007(8)
C36 0.045(8) 0.026(8) 0.049(10) 0.005(8) -0.003(8) -0.009(8)
C37 0.047(12) 0.034(13) 0.057(14) 0.008(12) 0.007(11) -0.002(11)
C38 0.038(11) 0.029(12) 0.060(14) 0.005(11) -0.003(11) -0.013(10)
C39 0.046(13) 0.030(12) 0.049(13) -0.002(10) 0.002(11) -0.004(11)
C40 0.047(10) 0.026(12) 0.057(14) 0.002(12) -0.001(11) -0.012(11)
P6 0.050(5) 0.027(5) 0.053(6) 0.009(4) -0.008(5) -0.009(4)
C41 0.053(9) 0.031(9) 0.061(10) 0.004(9) -0.009(8) -0.018(8)
C42 0.058(9) 0.024(9) 0.058(10) 0.000(9) -0.010(8) -0.019(8)
C43 0.058(9) 0.020(9) 0.052(10) 0.001(9) -0.008(8) -0.014(8)
C44 0.054(9) 0.025(8) 0.056(10) 0.005(8) -0.008(8) -0.009(8)
C45 0.055(12) 0.045(13) 0.067(14) 0.006(13) -0.011(11) -0.015(12)
C46 0.064(13) 0.028(13) 0.065(13) -0.002(12) -0.015(11) -0.017(12)
C47 0.066(13) 0.018(12) 0.050(12) -0.002(11) -0.006(11) -0.011(12)
C48 0.056(11) 0.031(13) 0.062(14) 0.003(12) -0.003(12) -0.001(11)
P7 0.065(6) 0.053(6) 0.063(7) -0.001(5) -0.010(5) -0.022(5)
C49 0.059(9) 0.049(10) 0.059(10) -0.004(9) 0.000(8) -0.022(9)
C50 0.060(10) 0.047(10) 0.058(11) -0.010(9) 0.005(9) -0.017(9)
C51 0.067(10) 0.054(11) 0.057(10) -0.011(9) 0.008(9) -0.016(10)
C52 0.072(10) 0.055(10) 0.057(10) -0.009(8) 0.005(9) -0.021(9)
C53 0.063(13) 0.057(14) 0.062(15) -0.006(13) 0.002(11) -0.025(13)
C54 0.067(14) 0.049(14) 0.061(14) -0.010(11) 0.005(12) -0.014(12)
C55 0.073(12) 0.061(15) 0.063(15) -0.011(13) 0.015(12) -0.009(13)
C56 0.081(15) 0.059(14) 0.054(13) -0.011(12) 0.009(12) -0.025(13)
P8 0.060(6) 0.068(7) 0.045(6) 0.001(5) -0.003(5) -0.018(5)
C57 0.071(10) 0.078(10) 0.050(10) -0.012(9) -0.004(10) -0.007(9)
C58 0.081(11) 0.071(11) 0.047(11) -0.016(10) -0.012(10) -0.010(9)
C59 0.079(10) 0.067(10) 0.044(11) -0.009(10) -0.011(10) -0.024(9)
C60 0.068(10) 0.067(10) 0.042(10) -0.007(9) -0.007(9) -0.020(9)
C61 0.073(13) 0.090(16) 0.059(15) -0.011(14) 0.000(13) 0.001(13)
C62 0.094(15) 0.074(13) 0.055(15) -0.023(14) -0.020(14) -0.007(12)
C63 0.090(14) 0.073(14) 0.048(15) -0.006(13) -0.009(14) -0.031(12)
C64 0.073(13) 0.073(14) 0.046(14) -0.001(13) -0.004(13) -0.016(12)
O3 0.042(9) 0.046(11) 0.065(13) -0.007(9) 0.003(10) -0.001(9)
O4 0.052(10) 0.051(11) 0.066(13) -0.014(10) -0.003(10) -0.011(9)
C69 0.044(11) 0.051(14) 0.069(16) -0.002(13) 0.004(13) -0.003(12)
C70 0.051(10) 0.044(12) 0.069(14) -0.010(10) 0.005(11) -0.005(10)
C71 0.054(10) 0.046(11) 0.068(14) -0.012(11) 0.002(11) -0.011(10)
C72 0.052(12) 0.060(15) 0.066(16) -0.012(14) -0.001(13) -0.013(12)

loop_
_atom_type_symbol
_atom_type_description
_atom_type_scat_dispersion_real
_atom_type_scat_dispersion_imag
_atom_type_scat_source
C C 0.0033 0.0016 'International Tables Vol C Tables 4.2.6.8 and 6.1.1.4'
H H 0.0000 0.0000 'International Tables Vol C Tables 4.2.6.8 and 6.1.1.4'
Cl Cl 0.1484 0.1585 'International Tables Vol C Tables 4.2.6.8 and 6.1.1.4'
K K 0.2009 0.2494 'International Tables Vol C Tables 4.2.6.8 and 6.1.1.4'
Np Np -11.4937 4.1493 'International Tables Vol C Tables 4.2.6.8 and 6.1.1.4'
O O 0.0106 0.0060 'International Tables Vol C Tables 4.2.6.8 and 6.1.1.4'
P P 0.1023 0.0942 'International Tables Vol C Tables 4.2.6.8 and 6.1.1.4'

loop_
_geom_angle_atom_site_label_1
_geom_angle_atom_site_label_2
_geom_angle_atom_site_label_3
_geom_angle
_geom_angle_site_symmetry_1
_geom_angle_site_symmetry_3
_geom_angle_publ_flag
Cl1 Np1 Cl2 90.9(3) . . ?
Cl1 Np1 P1 121.6(3) . . ?
Cl1 Np1 C1 128.6(5) . . ?
Cl1 Np1 C2 102.3(5) . . ?
Cl1 Np1 C3 79.7(5) . . ?
Cl1 Np1 C4 87.0(5) . . ?
Cl1 Np1 P2 87.4(3) . . ?
Cl1 Np1 C9 83.8(6) . . ?
Cl1 Np1 C10 107.7(5) . . ?
Cl1 Np1 C11 132.8(5) . . ?
Cl1 Np1 C12 122.9(5) . . ?
Cl2 Np1 P1 127.1(2) . . ?
Cl2 Np1 C1 91.8(5) . . ?
Cl2 Np1 C2 81.1(5) . . ?
Cl2 Np1 C3 99.6(5) . . ?
Cl2 Np1 C4 127.3(5) . . ?
Cl2 Np1 P2 85.7(3) . . ?
Cl2 Np1 C9 120.9(5) . . ?
Cl2 Np1 C10 133.5(5) . . ?
Cl2 Np1 C11 109.9(5) . . ?
Cl2 Np1 C12 84.9(5) . . ?
P1 Np1 P2 131.4(3) . . ?
C1 Np1 P1 35.4(5) . . ?
C1 Np1 C2 28.3(5) . . ?
C1 Np1 C3 49.3(6) . . ?
C1 Np1 C4 52.2(7) . . ?
C1 Np1 P2 144.0(5) . . ?
C1 Np1 C10 106.9(7) . . ?
C1 Np1 C11 93.7(7) . . ?
C1 Np1 C12 108.5(7) . . ?
C2 Np1 P1 53.7(5) . . ?
C2 Np1 P2 163.6(5) . . ?
C3 Np1 P1 54.4(5) . . ?
C3 Np1 C2 29.1(5) . . ?
C3 Np1 P2 166.1(5) . . ?
C4 Np1 P1 35.6(5) . . ?
C4 Np1 C2 48.4(7) . . ?
C4 Np1 C3 28.4(5) . . ?
C4 Np1 P2 146.7(5) . . ?
C4 Np1 C10 96.6(7) . . ?
C4 Np1 C11 109.5(7) . . ?
C4 Np1 C12 137.8(7) . . ?
C9 Np1 P1 104.4(5) . . ?
C9 Np1 C1 135.3(7) . . ?
C9 Np1 C2 157.3(7) . . ?
C9 Np1 C3 136.4(6) . . ?
C9 Np1 C4 111.2(7) . . ?
C9 Np1 P2 35.5(5) . . ?
C9 Np1 C10 28.5(6) . . ?
C9 Np1 C11 49.0(7) . . ?
C9 Np1 C12 52.2(7) . . ?
C10 Np1 P1 78.7(5) . . ?
C10 Np1 C2 132.1(7) . . ?
C10 Np1 C3 125.1(7) . . ?
C10 Np1 P2 54.3(5) . . ?
C11 Np1 P1 79.1(5) . . ?
C11 Np1 C2 122.0(7) . . ?
C11 Np1 C3 133.5(7) . . ?
C11 Np1 P2 54.3(5) . . ?
C11 Np1 C10 29.4(5) . . ?
C11 Np1 C12 28.5(6) . . ?
C12 Np1 P1 105.0(5) . . ?
C12 Np1 C2 132.7(6) . . ?
C12 Np1 C3 157.1(7) . . ?
C12 Np1 P2 35.5(5) . . ?
C12 Np1 C10 49.1(7) . . ?
Cl3 Np2 Cl4 92.0(3) . . ?
Cl3 Np2 P3A 110.1(4) . . ?
Cl3 Np2 C17A 81.8(8) . . ?
Cl3 Np2 C18A 86.0(8) . . ?
Cl3 Np2 C19A 114.7(7) . . ?
Cl3 Np2 C20A 132.9(11) . . ?
Cl3 Np2 P4A 128.3(4) . . ?
Cl3 Np2 C25A 91.7(7) . . ?
Cl3 Np2 C26A 79.0(11) . . ?
Cl3 Np2 C27A 97.0(7) . . ?
Cl3 Np2 C28A 125.1(8) . . ?
Cl3 Np2 P3B 117.3(7) . . ?
Cl3 Np2 C17B 85.2(12) . . ?
Cl3 Np2 C18B 79.0(14) . . ?
Cl3 Np2 C19B 101.5(12) . . ?
Cl3 Np2 C20B 127.4(17) . . ?
Cl3 Np2 P4B 97.9(7) . . ?
Cl3 Np2 C25B 78(2) . . ?
Cl3 Np2 C26B 90.9(14) . . ?
Cl3 Np2 C27B 120.4(15) . . ?
Cl3 Np2 C28B 127.1(13) . . ?
Cl4 Np2 P3A 79.0(4) . . ?
Cl4 Np2 C17A 100.1(7) . . ?
Cl4 Np2 C18A 128.8(8) . . ?
Cl4 Np2 C19A 131.0(8) . . ?
Cl4 Np2 C20A 103.7(7) . . ?
Cl4 Np2 P4A 118.0(3) . . ?
Cl4 Np2 C26A 102.5(7) . . ?
Cl4 Np2 C27A 79.2(9) . . ?
Cl4 Np2 C28A 83.6(8) . . ?
Cl4 Np2 P3B 137.9(7) . . ?
Cl4 Np2 C17B 138.8(13) . . ?
Cl4 Np2 C18B 112.4(11) . . ?
Cl4 Np2 C19B 94.2(13) . . ?
Cl4 Np2 C20B 103.6(12) . . ?
Cl4 Np2 P4B 134.2(6) . . ?
Cl4 Np2 C25B 107.9(10) . . ?
Cl4 Np2 C26B 82.8(15) . . ?
Cl4 Np2 C27B 84.4(15) . . ?
Cl4 Np2 C28B 109.9(9) . . ?
C17A Np2 P3A 34.9(6) . . ?
C17A Np2 C20A 52.1(12) . . ?
C17A Np2 P4A 126.9(8) . . ?
C17A Np2 C26A 150.7(10) . . ?
C17A Np2 C27A 178.6(12) . . ?
C18A Np2 P3A 54.5(8) . . ?
C18A Np2 C17A 29.0(7) . . ?
C18A Np2 C19A 29.9(7) . . ?
C18A Np2 C20A 49.6(12) . . ?
C18A Np2 P4A 102.1(7) . . ?
C18A Np2 C26A 126.9(10) . . ?
C18A Np2 C27A 151.8(12) . . ?
C18A Np2 C28A 136.8(9) . . ?
C19A Np2 P3A 53.9(8) . . ?
C19A Np2 C17A 49.2(10) . . ?
C19A Np2 C20A 28.5(8) . . ?
C19A Np2 P4A 77.6(9) . . ?
C19A Np2 C26A 121.8(11) . . ?
C19A Np2 C27A 132.1(12) . . ?
C19A Np2 C28A 108.7(10) . . ?
C20A Np2 P3A 35.1(7) . . ?
C20A Np2 P4A 82.4(9) . . ?
P4A Np2 P3A 116.0(4) . . ?
C25A Np2 Cl4 128.4(8) . . ?
C25A Np2 P3A 145.3(7) . . ?
C25A Np2 C17A 131.4(10) . . ?
C25A Np2 C18A 102.8(11) . . ?
C25A Np2 C19A 92.8(11) . . ?
C25A Np2 C20A 110.6(9) . . ?
C25A Np2 P4A 36.6(6) . . ?
C25A Np2 C26A 29.0(8) . . ?
C25A Np2 C27A 49.2(11) . . ?
C25A Np2 C28A 53.3(12) . . ?
C26A Np2 P3A 170.8(11) . . ?
C26A Np2 C20A 137.0(12) . . ?
C26A Np2 P4A 55.2(10) . . ?
C26A Np2 C27A 29.1(8) . . ?
C27A Np2 P3A 145.6(7) . . ?
C27A Np2 C20A 129.2(13) . . ?
C27A Np2 P4A 54.5(9) . . ?
C28A Np2 P3A 122.4(10) . . ?
C28A Np2 C17A 152.9(11) . . ?
C28A Np2 C20A 100.9(13) . . ?
C28A Np2 P4A 36.1(7) . . ?
C28A Np2 C26A 49.4(13) . . ?
C28A Np2 C27A 28.3(8) . . ?
P3B Np2 P4B 74.1(9) . . ?
C17B Np2 P3B 33.5(9) . . ?
C17B Np2 P4B 86.7(13) . . ?
C18B Np2 P3B 52.0(13) . . ?
C18B Np2 C17B 26.8(10) . . ?
C18B Np2 P4B 113.4(12) . . ?
C18B Np2 C28B 128.6(17) . . ?
C19B Np2 P3B 52.9(13) . . ?
C19B Np2 C17B 46.8(17) . . ?
C19B Np2 C18B 28.5(11) . . ?
C19B Np2 P4B 126.7(15) . . ?
C19B Np2 C25B 157.9(16) . . ?
C19B Np2 C28B 123.0(19) . . ?
C20B Np2 P3B 34.9(9) . . ?
C20B Np2 C17B 51(2) . . ?
C20B Np2 C18B 49(2) . . ?
C20B Np2 C19B 28.8(13) . . ?
C20B Np2 P4B 105.2(11) . . ?
C20B Np2 C25B 138.5(16) . . ?
C20B Np2 C26B 140(2) . . ?
C20B Np2 C27B 111(2) . . ?
C20B Np2 C28B 94.3(19) . . ?
C25B Np2 P3B 107.3(11) . . ?
C25B Np2 C17B 111.6(19) . . ?
C25B Np2 C18B 133.9(19) . . ?
C25B Np2 P4B 33.6(9) . . ?
C25B Np2 C28B 50(2) . . ?
C26B Np2 P3B 123.1(18) . . ?
C26B Np2 C17B 138.3(19) . . ?
C26B Np2 C18B 161.8(17) . . ?
C26B Np2 C19B 167.4(17) . . ?
C26B Np2 P4B 52.7(15) . . ?
C26B Np2 C25B 28.0(16) . . ?
C26B Np2 C27B 29.5(16) . . ?
C26B Np2 C28B 48.1(19) . . ?
C27B Np2 P3B 103.0(13) . . ?
C27B Np2 C17B 131.8(15) . . ?
C27B Np2 C18B 155.0(17) . . ?
C27B Np2 C19B 138.2(19) . . ?
C27B Np2 P4B 52.2(16) . . ?
C27B Np2 C25B 48(3) . . ?
C27B Np2 C28B 27.6(13) . . ?
C28B Np2 P3B 77.0(14) . . ?
C28B Np2 C17B 104.2(14) . . ?
C28B Np2 P4B 33.6(8) . . ?
Np1 K1 K2 78.42(17) . 1_455 ?
Cl1 K1 Np1 41.84(17) . . ?
Cl1 K1 K2 40.77(19) . 1_455 ?
Cl1 K1 P2 72.1(3) . . ?
Cl1 K1 P3A 164.6(4) . . ?
Cl2 K1 Np1 42.04(18) . . ?
Cl2 K1 K2 114.8(3) . 1_455 ?
Cl2 K1 Cl1 74.1(3) . . ?
Cl2 K1 P2 71.6(3) . . ?
Cl2 K1 P3A 97.5(4) . . ?
Cl3 K1 Np1 112.7(3) 1_455 . ?
Cl3 K1 K2 40.5(2) 1_455 1_455 ?
Cl3 K1 Cl1 80.9(3) 1_455 . ?
Cl3 K1 Cl2 154.0(4) 1_455 . ?
Cl3 K1 Cl4 117.6(4) 1_455 . ?
Cl3 K1 P2 94.3(3) 1_455 . ?
Cl3 K1 P3A 105.1(4) 1_455 . ?
Cl4 K1 Np1 121.6(3) . . ?
Cl4 K1 K2 126.5(3) . 1_455 ?
Cl4 K1 Cl1 122.1(4) . . ?
Cl4 K1 Cl2 82.5(3) . . ?
Cl4 K1 P2 145.9(3) . . ?
Cl4 K1 P3A 68.2(4) . . ?
P2 K1 Np1 45.73(17) . . ?
P2 K1 K2 85.4(2) . 1_455 ?
P2 K1 P3A 93.1(4) . . ?
P3A K1 Np1 123.9(3) . . ?
P3A K1 K2 145.1(4) . 1_455 ?
Np2 K2 K1 76.60(15) . 1_655 ?
Cl1 K2 Np2 118.7(3) 1_655 . ?
Cl1 K2 K1 42.5(2) 1_655 1_655 ?
Cl1 K2 Cl3 80.9(3) 1_655 . ?
Cl1 K2 Cl4 156.9(3) 1_655 . ?
Cl2 K2 Np2 98.0(2) . . ?
Cl2 K2 K1 125.4(3) . 1_655 ?
Cl2 K2 Cl1 110.4(3) . 1_655 ?
Cl2 K2 Cl3 115.7(3) . . ?
Cl2 K2 Cl4 81.4(3) . . ?
Cl3 K2 Np2 37.81(18) . . ?
Cl3 K2 K1 38.8(2) . 1_655 ?
Cl3 K2 Cl4 76.1(3) . . ?
Cl4 K2 Np2 38.42(19) . . ?
Cl4 K2 K1 114.5(3) . 1_655 ?
O1 K2 Np2 118.7(6) . . ?
O1 K2 K1 140.3(6) . 1_655 ?
O1 K2 Cl1 114.3(6) . 1_655 ?
O1 K2 Cl2 90.5(6) . . ?
O1 K2 Cl3 143.9(6) . . ?
O1 K2 Cl4 84.5(6) . . ?
O1 K2 O2 61.6(7) . . ?
O2 K2 Np2 97.7(6) . . ?
O2 K2 K1 80.9(5) . 1_655 ?
O2 K2 Cl1 81.6(5) . 1_655 ?
O2 K2 Cl2 152.0(6) . . ?
O2 K2 Cl3 90.7(6) . . ?
O2 K2 Cl4 97.1(6) . . ?
Np1 Cl1 K1 85.2(3) . . ?
Np1 Cl1 K2 146.7(4) . 1_455 ?
K2 Cl1 K1 96.8(3) 1_455 . ?
Np1 Cl2 K1 86.4(3) . . ?
Np1 Cl2 K2 157.9(4) . . ?
K2 Cl2 K1 97.5(3) . . ?
Np2 Cl3 K1 162.5(4) . 1_655 ?
Np2 Cl3 K2 96.4(3) . . ?
K1 Cl3 K2 100.6(3) 1_655 . ?
Np2 Cl4 K1 114.7(4) . . ?
Np2 Cl4 K2 95.0(3) . . ?
K1 Cl4 K2 98.5(3) . . ?
C1 P1 Np1 68.0(10) . . ?
C1 P1 C4 89.3(11) . . ?
C4 P1 Np1 68.1(11) . . ?
P1 C1 Np1 76.6(9) . . ?
C2 C1 Np1 77.8(17) . . ?
C2 C1 P1 112.7(16) . . ?
C2 C1 C5 123(2) . . ?
C5 C1 Np1 115(2) . . ?
C5 C1 P1 124.1(19) . . ?
C1 C2 Np1 73.8(17) . . ?
C1 C2 C3 113.1(19) . . ?
C1 C2 C6 123(2) . . ?
C3 C2 Np1 74.7(16) . . ?
C3 C2 C6 124(2) . . ?
C6 C2 Np1 120(2) . . ?
C2 C3 Np1 76.1(16) . . ?
C2 C3 C7 124(2) . . ?
C4 C3 Np1 74.6(17) . . ?
C4 C3 C2 110.8(19) . . ?
C4 C3 C7 125(2) . . ?
C7 C3 Np1 120(2) . . ?
P1 C4 Np1 76.4(10) . . ?
C3 C4 Np1 76.9(18) . . ?
C3 C4 P1 113.8(16) . . ?
C3 C4 C8 124(2) . . ?
C8 C4 Np1 115(2) . . ?
C8 C4 P1 122.5(18) . . ?
C1 C5 H5A 109.5 . . ?
C1 C5 H5B 109.5 . . ?
C1 C5 H5C 109.5 . . ?
H5A C5 H5B 109.5 . . ?
H5A C5 H5C 109.5 . . ?
H5B C5 H5C 109.5 . . ?
C2 C6 H6A 109.5 . . ?
C2 C6 H6B 109.5 . . ?
C2 C6 H6C 109.5 . . ?
H6A C6 H6B 109.5 . . ?
H6A C6 H6C 109.5 . . ?
H6B C6 H6C 109.5 . . ?
C3 C7 H7A 109.5 . . ?
C3 C7 H7B 109.5 . . ?
C3 C7 H7C 109.5 . . ?
H7A C7 H7B 109.5 . . ?
H7A C7 H7C 109.5 . . ?
H7B C7 H7C 109.5 . . ?
C4 C8 H8A 109.5 . . ?
C4 C8 H8B 109.5 . . ?
C4 C8 H8C 109.5 . . ?
H8A C8 H8B 109.5 . . ?
H8A C8 H8C 109.5 . . ?
H8B C8 H8C 109.5 . . ?
Np1 P2 K1 78.5(3) . . ?
C9 P2 Np1 67.1(11) . . ?
C9 P2 K1 119.1(11) . . ?
C9 P2 C12 89.0(11) . . ?
C12 P2 Np1 68.0(10) . . ?
C12 P2 K1 122.8(11) . . ?
P2 C9 Np1 77.4(10) . . ?
C10 C9 Np1 77.5(18) . . ?
C10 C9 P2 114.0(17) . . ?
C10 C9 C13 124(2) . . ?
C13 C9 Np1 118(2) . . ?
C13 C9 P2 122(2) . . ?
C9 C10 Np1 74.1(18) . . ?
C9 C10 C11 111(2) . . ?
C9 C10 C14 125(2) . . ?
C11 C10 Np1 74.3(17) . . ?
C11 C10 C14 124(2) . . ?
C14 C10 Np1 121(2) . . ?
C10 C11 Np1 76.3(17) . . ?
C10 C11 C15 124(2) . . ?
C12 C11 Np1 76.3(18) . . ?
C12 C11 C10 113(2) . . ?
C12 C11 C15 123(2) . . ?
C15 C11 Np1 120.3(19) . . ?
P2 C12 Np1 76.4(10) . . ?
C11 C12 Np1 75.2(17) . . ?
C11 C12 P2 112.8(16) . . ?
C11 C12 C16 123(2) . . ?
C16 C12 Np1 118(2) . . ?
C16 C12 P2 124(2) . . ?
C9 C13 H13A 109.5 . . ?
C9 C13 H13B 109.5 . . ?
C9 C13 H13C 109.5 . . ?
H13A C13 H13B 109.5 . . ?
H13A C13 H13C 109.5 . . ?
H13B C13 H13C 109.5 . . ?
C10 C14 H14A 109.5 . . ?
C10 C14 H14B 109.5 . . ?
C10 C14 H14C 109.5 . . ?
H14A C14 H14B 109.5 . . ?
H14A C14 H14C 109.5 . . ?
H14B C14 H14C 109.5 . . ?
C11 C15 H15A 109.5 . . ?
C11 C15 H15B 109.5 . . ?
C11 C15 H15C 109.5 . . ?
H15A C15 H15B 109.5 . . ?
H15A C15 H15C 109.5 . . ?
H15B C15 H15C 109.5 . . ?
C12 C16 H16A 109.5 . . ?
C12 C16 H16B 109.5 . . ?
C12 C16 H16C 109.5 . . ?
H16A C16 H16B 109.5 . . ?
H16A C16 H16C 109.5 . . ?
H16B C16 H16C 109.5 . . ?
C65 O1 K2 114.8(19) . . ?
C66 O1 K2 115(2) . . ?
C66 O1 C65 111(3) . . ?
C67 O2 K2 108(2) . . ?
C67 O2 C68 113(3) . . ?
C68 O2 K2 116(2) . . ?
O1 C65 H65A 109.5 . . ?
O1 C65 H65B 109.5 . . ?
O1 C65 H65C 109.5 . . ?
H65A C65 H65B 109.5 . . ?
H65A C65 H65C 109.5 . . ?
H65B C65 H65C 109.5 . . ?
O1 C66 H66A 110.0 . . ?
O1 C66 H66B 110.0 . . ?
O1 C66 C67 108(3) . . ?
H66A C66 H66B 108.4 . . ?
C67 C66 H66A 110.0 . . ?
C67 C66 H66B 110.0 . . ?
O2 C67 C66 110(3) . . ?
O2 C67 H67A 109.7 . . ?
O2 C67 H67B 109.7 . . ?
C66 C67 H67A 109.7 . . ?
C66 C67 H67B 109.7 . . ?
H67A C67 H67B 108.2 . . ?
O2 C68 H68A 109.5 . . ?
O2 C68 H68B 109.5 . . ?
O2 C68 H68C 109.5 . . ?
H68A C68 H68B 109.5 . . ?
H68A C68 H68C 109.5 . . ?
H68B C68 H68C 109.5 . . ?
Np2 P3A K1 98.0(4) . . ?
C17A P3A Np2 66.4(19) . . ?
C17A P3A K1 123.9(15) . . ?
C17A P3A C20A 89.7(14) . . ?
C20A P3A Np2 68(3) . . ?
C20A P3A K1 136(2) . . ?
P3A C17A Np2 78.6(17) . . ?
C18A C17A Np2 73(3) . . ?
C18A C17A P3A 114(2) . . ?
C18A C17A C21A 124(3) . . ?
C21A C17A Np2 123(4) . . ?
C21A C17A P3A 122(3) . . ?
C17A C18A Np2 78(3) . . ?
C17A C18A C19A 111(2) . . ?
C17A C18A C22A 125(3) . . ?
C19A C18A Np2 76(3) . . ?
C19A C18A C22A 123(3) . . ?
C22A C18A Np2 117(4) . . ?
C18A C19A Np2 74(3) . . ?
C18A C19A C23A 124(3) . . ?
C20A C19A Np2 79(5) . . ?
C20A C19A C18A 113(2) . . ?
C20A C19A C23A 122(3) . . ?
C23A C19A Np2 123(4) . . ?
P3A C20A Np2 77(3) . . ?
C19A C20A Np2 73(4) . . ?
C19A C20A P3A 112(2) . . ?
C19A C20A C24A 125(3) . . ?
C24A C20A Np2 118(5) . . ?
C24A C20A P3A 123(2) . . ?
C17A C21A H21A 109.5 . . ?
C17A C21A H21B 109.5 . . ?
C17A C21A H21C 109.5 . . ?
H21A C21A H21B 109.5 . . ?
H21A C21A H21C 109.5 . . ?
H21B C21A H21C 109.5 . . ?
C18A C22A H22A 109.5 . . ?
C18A C22A H22B 109.5 . . ?
C18A C22A H22C 109.5 . . ?
H22A C22A H22B 109.5 . . ?
H22A C22A H22C 109.5 . . ?
H22B C22A H22C 109.5 . . ?
C19A C23A H23A 109.5 . . ?
C19A C23A H23B 109.5 . . ?
C19A C23A H23C 109.5 . . ?
H23A C23A H23B 109.5 . . ?
H23A C23A H23C 109.5 . . ?
H23B C23A H23C 109.5 . . ?
C20A C24A H24A 109.5 . . ?
C20A C24A H24B 109.5 . . ?
C20A C24A H24C 109.5 . . ?
H24A C24A H24B 109.5 . . ?
H24A C24A H24C 109.5 . . ?
H24B C24A H24C 109.5 . . ?
C25A P4A Np2 67(2) . . ?
C28A P4A Np2 69(3) . . ?
C28A P4A C25A 89.1(14) . . ?
P4A C25A Np2 76.8(18) . . ?
C26A C25A Np2 79(4) . . ?
C26A C25A P4A 113(2) . . ?
C26A C25A C29A 124(3) . . ?
C29A C25A Np2 117(4) . . ?
C29A C25A P4A 122(2) . . ?
C25A C26A Np2 72(4) . . ?
C25A C26A C27A 111(2) . . ?
C25A C26A C30A 125(3) . . ?
C27A C26A Np2 76(4) . . ?
C27A C26A C30A 124(3) . . ?
C30A C26A Np2 125(5) . . ?
C26A C27A Np2 74(4) . . ?
C26A C27A C31A 124(3) . . ?
C28A C27A Np2 74(4) . . ?
C28A C27A C26A 113(2) . . ?
C28A C27A C31A 123(3) . . ?
C31A C27A Np2 120(4) . . ?
P4A C28A Np2 75(2) . . ?
C27A C28A Np2 78(4) . . ?
C27A C28A P4A 112.6(19) . . ?
C27A C28A C32A 124(3) . . ?
C32A C28A Np2 115(5) . . ?
C32A C28A P4A 123(2) . . ?
C25A C29A H29A 109.5 . . ?
C25A C29A H29B 109.5 . . ?
C25A C29A H29C 109.5 . . ?
H29A C29A H29B 109.5 . . ?
H29A C29A H29C 109.5 . . ?
H29B C29A H29C 109.5 . . ?
C26A C30A H30A 109.5 . . ?
C26A C30A H30B 109.5 . . ?
C26A C30A H30C 109.5 . . ?
H30A C30A H30B 109.5 . . ?
H30A C30A H30C 109.5 . . ?
H30B C30A H30C 109.5 . . ?
C27A C31A H31A 109.5 . . ?
C27A C31A H31B 109.5 . . ?
C27A C31A H31C 109.5 . . ?
H31A C31A H31B 109.5 . . ?
H31A C31A H31C 109.5 . . ?
H31B C31A H31C 109.5 . . ?
C28A C32A H32A 109.5 . . ?
C28A C32A H32B 109.5 . . ?
C28A C32A H32C 109.5 . . ?
H32A C32A H32B 109.5 . . ?
H32A C32A H32C 109.5 . . ?
H32B C32A H32C 109.5 . . ?
C17B P3B Np2 72(4) . . ?
C17B P3B C20B 89.6(17) . . ?
C20B P3B Np2 63(7) . . ?
P3B C17B Np2 75(4) . . ?
C18B C17B Np2 74(6) . . ?
C18B C17B P3B 114(2) . . ?
C18B C17B C21B 125(3) . . ?
C21B C17B Np2 118(8) . . ?
C21B C17B P3B 121(3) . . ?
C17B C18B Np2 79(6) . . ?
C17B C18B C19B 111(3) . . ?
C17B C18B C22B 124(3) . . ?
C19B C18B Np2 70(6) . . ?
C19B C18B C22B 124(3) . . ?
C22B C18B Np2 122(8) . . ?
C18B C19B Np2 81(6) . . ?
C18B C19B C23B 124(3) . . ?
C20B C19B Np2 73(10) . . ?
C20B C19B C18B 113(3) . . ?
C20B C19B C23B 123(4) . . ?
C23B C19B Np2 119(7) . . ?
P3B C20B Np2 82(6) . . ?
C19B C20B Np2 78(9) . . ?
C19B C20B P3B 112(2) . . ?
C19B C20B C24B 125(3) . . ?
C24B C20B Np2 112(10) . . ?
C24B C20B P3B 123(3) . . ?
C17B C21B H21D 109.5 . . ?
C17B C21B H21E 109.5 . . ?
C17B C21B H21F 109.5 . . ?
H21D C21B H21E 109.5 . . ?
H21D C21B H21F 109.5 . . ?
H21E C21B H21F 109.5 . . ?
C18B C22B H22D 109.5 . . ?
C18B C22B H22E 109.5 . . ?
C18B C22B H22F 109.5 . . ?
H22D C22B H22E 109.5 . . ?
H22D C22B H22F 109.5 . . ?
H22E C22B H22F 109.5 . . ?
C19B C23B H23D 109.5 . . ?
C19B C23B H23F 109.5 . . ?
C19B C23B H23E 109.5 . . ?
H23D C23B H23F 109.5 . . ?
H23D C23B H23E 109.5 . . ?
H23F C23B H23E 109.5 . . ?
C20B C24B H24D 109.5 . . ?
C20B C24B H24E 109.5 . . ?
C20B C24B H24F 109.5 . . ?
H24D C24B H24E 109.5 . . ?
H24D C24B H24F 109.5 . . ?
H24E C24B H24F 109.5 . . ?
C25B P4B Np2 67(6) . . ?
C25B P4B C28B 89.7(18) . . ?
C28B P4B Np2 69(4) . . ?
P4B C25B Np2 79(5) . . ?
C26B C25B Np2 71(9) . . ?
C26B C25B P4B 114(2) . . ?
C26B C25B C29B 125(3) . . ?
C29B C25B Np2 122(10) . . ?
C29B C25B P4B 121(3) . . ?
C25B C26B Np2 81(9) . . ?
C25B C26B C27B 111(3) . . ?
C25B C26B C30B 124(4) . . ?
C27B C26B Np2 76(9) . . ?
C27B C26B C30B 124(4) . . ?
C30B C26B Np2 116(9) . . ?
C26B C27B Np2 74(8) . . ?
C26B C27B C31B 123(4) . . ?
C28B C27B Np2 83(8) . . ?
C28B C27B C26B 113(3) . . ?
C28B C27B C31B 122(4) . . ?
C31B C27B Np2 122(10) . . ?
P4B C28B Np2 78(4) . . ?
C27B C28B Np2 70(8) . . ?
C27B C28B P4B 112(2) . . ?
C27B C28B C32B 123(4) . . ?
C32B C28B Np2 106(7) . . ?
C32B C28B P4B 122(3) . . ?
C25B C29B H29D 109.5 . . ?
C25B C29B H29E 109.5 . . ?
C25B C29B H29F 109.5 . . ?
H29D C29B H29E 109.5 . . ?
H29D C29B H29F 109.5 . . ?
H29E C29B H29F 109.5 . . ?
C26B C30B H30D 109.5 . . ?
C26B C30B H30E 109.5 . . ?
C26B C30B H30F 109.5 . . ?
H30D C30B H30E 109.5 . . ?
H30D C30B H30F 109.5 . . ?
H30E C30B H30F 109.5 . . ?
C27B C31B H31D 109.5 . . ?
C27B C31B H31E 109.5 . . ?
C27B C31B H31F 109.5 . . ?
H31D C31B H31E 109.5 . . ?
H31D C31B H31F 109.5 . . ?
H31E C31B H31F 109.5 . . ?
C28B C32B H32D 109.5 . . ?
C28B C32B H32E 109.5 . . ?
C28B C32B H32F 109.5 . . ?
H32D C32B H32E 109.5 . . ?
H32D C32B H32F 109.5 . . ?
H32E C32B H32F 109.5 . . ?
Cl5 Np3 Cl6 91.2(3) . . ?
Cl5 Np3 P5 127.1(3) . . ?
Cl5 Np3 C33 91.5(5) . . ?
Cl5 Np3 C34 80.9(5) . . ?
Cl5 Np3 C35 100.0(5) . . ?
Cl5 Np3 C36 127.6(5) . . ?
Cl5 Np3 P6 85.9(3) . . ?
Cl5 Np3 C41 121.2(5) . . ?
Cl5 Np3 C42 132.9(6) . . ?
Cl5 Np3 C43 108.8(5) . . ?
Cl5 Np3 C44 83.8(6) . . ?
Cl6 Np3 P5 122.1(3) . . ?
Cl6 Np3 C33 129.3(5) . . ?
Cl6 Np3 C34 102.8(5) . . ?
Cl6 Np3 C35 80.6(6) . . ?
Cl6 Np3 C36 87.4(5) . . ?
Cl6 Np3 P6 87.0(3) . . ?
Cl6 Np3 C41 84.2(6) . . ?
Cl6 Np3 C42 108.6(6) . . ?
Cl6 Np3 C43 132.9(6) . . ?
Cl6 Np3 C44 122.4(5) . . ?
P5 Np3 P6 130.8(3) . . ?
C33 Np3 P5 35.8(5) . . ?
C33 Np3 C34 28.6(6) . . ?
C33 Np3 C35 49.2(7) . . ?
C33 Np3 C36 52.7(7) . . ?
C33 Np3 P6 143.7(5) . . ?
C33 Np3 C41 134.5(7) . . ?
C33 Np3 C42 106.0(7) . . ?
C33 Np3 C43 93.4(7) . . ?
C33 Np3 C44 108.2(7) . . ?
C34 Np3 P5 54.2(5) . . ?
C34 Np3 C35 29.1(5) . . ?
C34 Np3 P6 163.7(5) . . ?
C35 Np3 P5 54.3(5) . . ?
C35 Np3 P6 166.3(5) . . ?
C36 Np3 P5 35.7(5) . . ?
C36 Np3 C34 48.8(7) . . ?
C36 Np3 C35 28.4(5) . . ?
C36 Np3 P6 146.1(5) . . ?
C41 Np3 P5 103.5(5) . . ?
C41 Np3 C34 157.1(7) . . ?
C41 Np3 C35 136.3(7) . . ?
C41 Np3 C36 110.7(7) . . ?
C41 Np3 P6 35.4(5) . . ?
C41 Np3 C42 28.7(6) . . ?
C41 Np3 C44 52.5(7) . . ?
C42 Np3 P5 77.8(6) . . ?
C42 Np3 C34 131.6(7) . . ?
C42 Np3 C35 124.7(7) . . ?
C42 Np3 C36 96.4(7) . . ?
C42 Np3 P6 54.4(5) . . ?
C42 Np3 C44 49.4(7) . . ?
C43 Np3 P5 79.1(5) . . ?
C43 Np3 C34 121.9(7) . . ?
C43 Np3 C35 133.4(7) . . ?
C43 Np3 C36 109.9(7) . . ?
C43 Np3 P6 54.0(5) . . ?
C43 Np3 C41 48.8(7) . . ?
C43 Np3 C42 29.2(6) . . ?
C43 Np3 C44 28.6(6) . . ?
C44 Np3 P5 105.3(5) . . ?
C44 Np3 C34 132.4(7) . . ?
C44 Np3 C35 156.8(7) . . ?
C44 Np3 C36 138.3(7) . . ?
C44 Np3 P6 35.5(5) . . ?
Cl7 Np4 P7 110.6(3) . . ?
Cl7 Np4 C49 132.2(6) . . ?
Cl7 Np4 C50 112.7(6) . . ?
Cl7 Np4 C51 85.1(6) . . ?
Cl7 Np4 C52 81.7(6) . . ?
Cl7 Np4 P8 124.9(3) . . ?
Cl7 Np4 C57 126.6(7) . . ?
Cl7 Np4 C58 99.0(6) . . ?
Cl7 Np4 C59 79.1(6) . . ?
Cl7 Np4 C60 89.6(6) . . ?
Cl8 Np4 Cl7 91.9(3) . . ?
Cl8 Np4 P7 82.4(3) . . ?
Cl8 Np4 C49 107.5(6) . . ?
Cl8 Np4 C50 135.2(6) . . ?
Cl8 Np4 C51 131.2(6) . . ?
Cl8 Np4 C52 103.0(6) . . ?
Cl8 Np4 P8 121.3(3) . . ?
Cl8 Np4 C57 86.0(6) . . ?
Cl8 Np4 C58 79.2(6) . . ?
Cl8 Np4 C59 100.7(6) . . ?
Cl8 Np4 C60 127.3(6) . . ?
C49 Np4 P7 35.3(5) . . ?
C49 Np4 C50 29.0(6) . . ?
C49 Np4 C51 49.1(8) . . ?
C49 Np4 C52 51.8(8) . . ?
C49 Np4 P8 81.6(6) . . ?
C49 Np4 C58 127.0(8) . . ?
C49 Np4 C59 135.5(8) . . ?
C49 Np4 C60 109.9(6) . . ?
C50 Np4 P7 54.6(6) . . ?
C50 Np4 C51 29.5(6) . . ?
C50 Np4 C52 49.1(8) . . ?
C50 Np4 P8 75.1(6) . . ?
C50 Np4 C58 128.8(9) . . ?
C50 Np4 C59 119.7(8) . . ?
C50 Np4 C60 91.1(8) . . ?
C51 Np4 P7 54.1(6) . . ?
C51 Np4 C52 28.3(6) . . ?
C51 Np4 P8 99.2(6) . . ?
C51 Np4 C58 149.4(8) . . ?
C51 Np4 C59 126.1(8) . . ?
C51 Np4 C60 101.5(8) . . ?
C52 Np4 P7 35.1(5) . . ?
C52 Np4 P8 124.1(6) . . ?
C52 Np4 C58 177.7(8) . . ?
C52 Np4 C59 149.8(8) . . ?
P8 Np4 P7 116.0(3) . . ?
C57 Np4 P7 121.8(7) . . ?
C57 Np4 C49 98.6(8) . . ?
C57 Np4 C50 105.3(8) . . ?
C57 Np4 C51 133.2(8) . . ?
C57 Np4 C52 150.4(8) . . ?
C57 Np4 P8 36.0(5) . . ?
C57 Np4 C58 28.4(6) . . ?
C57 Np4 C59 49.4(8) . . ?
C57 Np4 C60 53.0(8) . . ?
C58 Np4 P7 145.5(6) . . ?
C58 Np4 P8 53.8(6) . . ?
C58 Np4 C59 29.0(6) . . ?
C59 Np4 P7 169.8(7) . . ?
C59 Np4 P8 54.2(6) . . ?
C60 Np4 P7 144.5(6) . . ?
C60 Np4 C52 129.3(8) . . ?
C60 Np4 P8 35.5(5) . . ?
C60 Np4 C58 48.6(7) . . ?
C60 Np4 C59 28.5(6) . . ?
Np4 K3 K4 76.73(15) . 1_655 ?
Cl5 K3 Np4 96.3(2) 1_455 . ?
Cl5 K3 K4 123.5(3) 1_455 1_655 ?
Cl5 K3 Cl7 115.0(3) 1_455 . ?
Cl5 K3 Cl8 80.6(3) 1_455 . ?
Cl6 K3 Np4 118.6(3) . . ?
Cl6 K3 K4 42.3(2) . 1_655 ?
Cl6 K3 Cl5 110.2(3) . 1_455 ?
Cl6 K3 Cl7 80.7(3) . . ?
Cl6 K3 Cl8 156.6(3) . . ?
Cl7 K3 Np4 38.13(18) . . ?
Cl7 K3 K4 38.6(2) . 1_655 ?
Cl7 K3 Cl8 76.0(3) . . ?
Cl8 K3 Np4 38.13(17) . . ?
Cl8 K3 K4 114.4(3) . 1_655 ?
O3 K3 Np4 118.1(6) . . ?
O3 K3 K4 142.5(6) . 1_655 ?
O3 K3 Cl5 90.6(6) . 1_455 ?
O3 K3 Cl6 115.9(6) . . ?
O3 K3 Cl7 143.5(6) . . ?
O3 K3 Cl8 83.7(6) . . ?
O3 K3 O4 61.8(7) . . ?
O4 K3 Np4 98.7(6) . . ?
O4 K3 K4 82.7(5) . 1_655 ?
O4 K3 Cl5 152.3(6) . 1_455 ?
O4 K3 Cl6 82.5(6) . . ?
O4 K3 Cl7 90.8(6) . . ?
O4 K3 Cl8 97.3(6) . . ?
Np3 K4 K3 77.78(16) 1_455 1_455 ?
Cl5 K4 Np3 41.70(18) 1_455 1_455 ?
Cl5 K4 K3 113.5(3) 1_455 1_455 ?
Cl5 K4 Cl6 73.6(3) 1_455 1_455 ?
Cl5 K4 P6 71.5(3) 1_455 1_455 ?
Cl5 K4 P7 97.4(3) 1_455 . ?
Cl6 K4 Np3 41.71(18) 1_455 1_455 ?
Cl6 K4 K3 39.9(2) 1_455 1_455 ?
Cl6 K4 P6 71.7(3) 1_455 1_455 ?
Cl6 K4 P7 165.1(4) 1_455 . ?
Cl7 K4 Np3 113.0(3) 1_455 1_455 ?
Cl7 K4 K3 40.2(2) 1_455 1_455 ?
Cl7 K4 Cl5 153.2(4) 1_455 1_455 ?
Cl7 K4 Cl6 79.9(3) 1_455 1_455 ?
Cl7 K4 Cl8 116.1(4) 1_455 . ?
Cl7 K4 P6 96.4(3) 1_455 1_455 ?
Cl7 K4 P7 107.5(3) 1_455 . ?
Cl8 K4 Np3 119.1(3) . 1_455 ?
Cl8 K4 K3 123.5(3) . 1_455 ?
Cl8 K4 Cl5 81.1(3) . 1_455 ?
Cl8 K4 Cl6 118.4(4) . 1_455 ?
Cl8 K4 P6 146.9(3) . 1_455 ?
Cl8 K4 P7 70.6(3) . . ?
P6 K4 Np3 45.60(18) 1_455 1_455 ?
P6 K4 K3 85.3(2) 1_455 1_455 ?
P6 K4 P7 94.4(3) 1_455 . ?
P7 K4 Np3 124.2(3) . 1_455 ?
P7 K4 K3 147.0(3) . 1_455 ?
Np3 Cl5 K3 156.1(4) . 1_655 ?
Np3 Cl5 K4 86.4(3) . 1_655 ?
K3 Cl5 K4 98.2(3) 1_655 1_655 ?
Np3 Cl6 K3 147.7(4) . . ?
Np3 Cl6 K4 85.1(3) . 1_655 ?
K3 Cl6 K4 97.8(3) . 1_655 ?
Np4 Cl7 K3 95.9(3) . . ?
Np4 Cl7 K4 162.9(4) . 1_655 ?
K4 Cl7 K3 101.2(3) 1_655 . ?
Np4 Cl8 K3 95.6(3) . . ?
Np4 Cl8 K4 111.2(3) . . ?
K4 Cl8 K3 100.1(3) . . ?
C33 P5 Np3 67.7(11) . . ?
C33 P5 C36 89.6(11) . . ?
C36 P5 Np3 68.5(11) . . ?
P5 C33 Np3 76.6(10) . . ?
C34 C33 Np3 77.2(18) . . ?
C34 C33 P5 112.5(16) . . ?
C34 C33 C37 124(2) . . ?
C37 C33 Np3 115(2) . . ?
C37 C33 P5 123.6(19) . . ?
C33 C34 Np3 74.2(17) . . ?
C33 C34 C35 112.8(19) . . ?
C33 C34 C38 123(2) . . ?
C35 C34 Np3 75.8(17) . . ?
C35 C34 C38 124(2) . . ?
C38 C34 Np3 122(2) . . ?
C34 C35 Np3 75.0(16) . . ?
C34 C35 C39 125(2) . . ?
C36 C35 Np3 74.9(18) . . ?
C36 C35 C34 112.2(19) . . ?
C36 C35 C39 123(2) . . ?
C39 C35 Np3 121(2) . . ?
P5 C36 Np3 75.8(10) . . ?
C35 C36 Np3 76.7(18) . . ?
C35 C36 P5 112.8(16) . . ?
C35 C36 C40 125(2) . . ?
C40 C36 Np3 115(2) . . ?
C40 C36 P5 122.6(19) . . ?
C33 C37 H37A 109.5 . . ?
C33 C37 H37B 109.5 . . ?
C33 C37 H37C 109.5 . . ?
H37A C37 H37B 109.5 . . ?
H37A C37 H37C 109.5 . . ?
H37B C37 H37C 109.5 . . ?
C34 C38 H38A 109.5 . . ?
C34 C38 H38B 109.5 . . ?
C34 C38 H38C 109.5 . . ?
H38A C38 H38B 109.5 . . ?
H38A C38 H38C 109.5 . . ?
H38B C38 H38C 109.5 . . ?
C35 C39 H39A 109.5 . . ?
C35 C39 H39B 109.5 . . ?
C35 C39 H39C 109.5 . . ?
H39A C39 H39B 109.5 . . ?
H39A C39 H39C 109.5 . . ?
H39B C39 H39C 109.5 . . ?
C36 C40 H40A 109.5 . . ?
C36 C40 H40B 109.5 . . ?
C36 C40 H40C 109.5 . . ?
H40A C40 H40B 109.5 . . ?
H40A C40 H40C 109.5 . . ?
H40B C40 H40C 109.5 . . ?
Np3 P6 K4 79.1(3) . 1_655 ?
C41 P6 Np3 67.7(11) . . ?
C41 P6 K4 121.0(11) . 1_655 ?
C41 P6 C44 89.8(12) . . ?
C44 P6 Np3 67.9(11) . . ?
C44 P6 K4 121.2(11) . 1_655 ?
P6 C41 Np3 76.9(10) . . ?
C42 C41 Np3 75.7(18) . . ?
C42 C41 P6 113.1(17) . . ?
C42 C41 C45 124(2) . . ?
C45 C41 Np3 116(2) . . ?
C45 C41 P6 123(2) . . ?
C41 C42 Np3 75.7(19) . . ?
C41 C42 C43 112(2) . . ?
C41 C42 C46 123(2) . . ?
C43 C42 Np3 75.3(17) . . ?
C43 C42 C46 125(2) . . ?
C46 C42 Np3 122(2) . . ?
C42 C43 Np3 75.5(17) . . ?
C42 C43 C47 124(2) . . ?
C44 C43 Np3 76.1(18) . . ?
C44 C43 C42 114(2) . . ?
C44 C43 C47 123(2) . . ?
C47 C43 Np3 120(2) . . ?
P6 C44 Np3 76.6(10) . . ?
C43 C44 Np3 75.3(17) . . ?
C43 C44 P6 111.7(17) . . ?
C43 C44 C48 124(2) . . ?
C48 C44 Np3 118(2) . . ?
C48 C44 P6 124(2) . . ?
C41 C45 H45A 109.5 . . ?
C41 C45 H45B 109.5 . . ?
C41 C45 H45C 109.5 . . ?
H45A C45 H45B 109.5 . . ?
H45A C45 H45C 109.5 . . ?
H45B C45 H45C 109.5 . . ?
C42 C46 H46A 109.5 . . ?
C42 C46 H46B 109.5 . . ?
C42 C46 H46C 109.5 . . ?
H46A C46 H46B 109.5 . . ?
H46A C46 H46C 109.5 . . ?
H46B C46 H46C 109.5 . . ?
C43 C47 H47A 109.5 . . ?
C43 C47 H47B 109.5 . . ?
C43 C47 H47C 109.5 . . ?
H47A C47 H47B 109.5 . . ?
H47A C47 H47C 109.5 . . ?
H47B C47 H47C 109.5 . . ?
C44 C48 H48A 109.5 . . ?
C44 C48 H48B 109.5 . . ?
C44 C48 H48C 109.5 . . ?
H48A C48 H48B 109.5 . . ?
H48A C48 H48C 109.5 . . ?
H48B C48 H48C 109.5 . . ?
Np4 P7 K4 95.8(3) . . ?
C49 P7 Np4 66.2(12) . . ?
C49 P7 K4 134.3(11) . . ?
C49 P7 C52 88.6(12) . . ?
C52 P7 Np4 67.9(13) . . ?
C52 P7 K4 124.6(11) . . ?
P7 C49 Np4 78.6(12) . . ?
C50 C49 Np4 76(2) . . ?
C50 C49 P7 114.2(18) . . ?
C50 C49 C53 124(2) . . ?
C53 C49 Np4 120(2) . . ?
C53 C49 P7 121(2) . . ?
C49 C50 Np4 75(2) . . ?
C49 C50 C51 111(2) . . ?
C49 C50 C54 125(2) . . ?
C51 C50 Np4 76(2) . . ?
C51 C50 C54 123(2) . . ?
C54 C50 Np4 127(2) . . ?
C50 C51 Np4 75(2) . . ?
C50 C51 C55 123(2) . . ?
C52 C51 Np4 77(2) . . ?
C52 C51 C50 113(2) . . ?
C52 C51 C55 124(2) . . ?
C55 C51 Np4 118(2) . . ?
P7 C52 Np4 77.0(12) . . ?
C51 C52 Np4 75(2) . . ?
C51 C52 P7 113.6(18) . . ?
C51 C52 C56 124(2) . . ?
C56 C52 Np4 119(3) . . ?
C56 C52 P7 122(2) . . ?
C49 C53 H53A 109.5 . . ?
C49 C53 H53B 109.5 . . ?
C49 C53 H53C 109.5 . . ?
H53A C53 H53B 109.5 . . ?
H53A C53 H53C 109.5 . . ?
H53B C53 H53C 109.5 . . ?
C50 C54 H54A 109.5 . . ?
C50 C54 H54B 109.5 . . ?
C50 C54 H54C 109.5 . . ?
H54A C54 H54B 109.5 . . ?
H54A C54 H54C 109.5 . . ?
H54B C54 H54C 109.5 . . ?
C51 C55 H55A 109.5 . . ?
C51 C55 H55B 109.5 . . ?
C51 C55 H55C 109.5 . . ?
H55A C55 H55B 109.5 . . ?
H55A C55 H55C 109.5 . . ?
H55B C55 H55C 109.5 . . ?
C52 C56 H56A 109.5 . . ?
C52 C56 H56B 109.5 . . ?
C52 C56 H56C 109.5 . . ?
H56A C56 H56B 109.5 . . ?
H56A C56 H56C 109.5 . . ?
H56B C56 H56C 109.5 . . ?
C57 P8 Np4 67.3(13) . . ?
C60 P8 Np4 69.9(12) . . ?
C60 P8 C57 90.6(13) . . ?
P8 C57 Np4 76.8(12) . . ?
C58 C57 Np4 80(2) . . ?
C58 C57 P8 111.9(18) . . ?
C58 C57 C61 125(2) . . ?
C61 C57 Np4 118(3) . . ?
C61 C57 P8 123(2) . . ?
C57 C58 Np4 72(2) . . ?
C57 C58 C59 113(2) . . ?
C57 C58 C62 123(2) . . ?
C59 C58 Np4 76(2) . . ?
C59 C58 C62 124(3) . . ?
C62 C58 Np4 121(2) . . ?
C58 C59 Np4 75(2) . . ?
C58 C59 C63 125(2) . . ?
C60 C59 Np4 75(2) . . ?
C60 C59 C58 111(2) . . ?
C60 C59 C63 123(2) . . ?
C63 C59 Np4 124(3) . . ?
P8 C60 Np4 74.6(11) . . ?
C59 C60 Np4 77(2) . . ?
C59 C60 P8 112.2(18) . . ?
C59 C60 C64 122(2) . . ?
C64 C60 Np4 115(2) . . ?
C64 C60 P8 125(2) . . ?
C57 C61 H61A 109.5 . . ?
C57 C61 H61B 109.5 . . ?
C57 C61 H61C 109.5 . . ?
H61A C61 H61B 109.5 . . ?
H61A C61 H61C 109.5 . . ?
H61B C61 H61C 109.5 . . ?
C58 C62 H62A 109.5 . . ?
C58 C62 H62B 109.5 . . ?
C58 C62 H62C 109.5 . . ?
H62A C62 H62B 109.5 . . ?
H62A C62 H62C 109.5 . . ?
H62B C62 H62C 109.5 . . ?
C59 C63 H63A 109.5 . . ?
C59 C63 H63B 109.5 . . ?
C59 C63 H63C 109.5 . . ?
H63A C63 H63B 109.5 . . ?
H63A C63 H63C 109.5 . . ?
H63B C63 H63C 109.5 . . ?
C60 C64 H64A 109.5 . . ?
C60 C64 H64B 109.5 . . ?
C60 C64 H64C 109.5 . . ?
H64A C64 H64B 109.5 . . ?
H64A C64 H64C 109.5 . . ?
H64B C64 H64C 109.5 . . ?
C69 O3 K3 116(2) . . ?
C70 O3 K3 116.2(19) . . ?
C70 O3 C69 111(3) . . ?
C71 O4 K3 109(2) . . ?
C71 O4 C72 109(3) . . ?
C72 O4 K3 118(2) . . ?
O3 C69 H69A 109.5 . . ?
O3 C69 H69B 109.5 . . ?
O3 C69 H69C 109.5 . . ?
H69A C69 H69B 109.5 . . ?
H69A C69 H69C 109.5 . . ?
H69B C69 H69C 109.5 . . ?
O3 C70 H70A 109.8 . . ?
O3 C70 H70B 109.8 . . ?
O3 C70 C71 110(3) . . ?
H70A C70 H70B 108.2 . . ?
C71 C70 H70A 109.8 . . ?
C71 C70 H70B 109.8 . . ?
O4 C71 C70 109(3) . . ?
O4 C71 H71A 109.8 . . ?
O4 C71 H71B 109.8 . . ?
C70 C71 H71A 109.8 . . ?
C70 C71 H71B 109.8 . . ?
H71A C71 H71B 108.3 . . ?
O4 C72 H72A 109.5 . . ?
O4 C72 H72B 109.5 . . ?
O4 C72 H72C 109.5 . . ?
H72A C72 H72B 109.5 . . ?
H72A C72 H72C 109.5 . . ?
H72B C72 H72C 109.5 . . ?

loop_
_geom_bond_atom_site_label_1
_geom_bond_atom_site_label_2
_geom_bond_distance
_geom_bond_site_symmetry_2
_geom_bond_publ_flag
Np1 Cl1 2.685(8) . ?
Np1 Cl2 2.691(8) . ?
Np1 P1 2.914(9) . ?
Np1 C1 2.78(3) . ?
Np1 C2 2.83(3) . ?
Np1 C3 2.81(3) . ?
Np1 C4 2.78(3) . ?
Np1 P2 2.931(9) . ?
Np1 C9 2.77(3) . ?
Np1 C10 2.81(3) . ?
Np1 C11 2.78(3) . ?
Np1 C12 2.80(3) . ?
Np2 Cl3 2.675(9) . ?
Np2 Cl4 2.705(10) . ?
Np2 P3A 2.973(16) . ?
Np2 C17A 2.78(5) . ?
Np2 C18A 2.72(6) . ?
Np2 C19A 2.76(6) . ?
Np2 C20A 2.83(9) . ?
Np2 P4A 2.869(16) . ?
Np2 C25A 2.70(6) . ?
Np2 C26A 2.80(8) . ?
Np2 C27A 2.83(7) . ?
Np2 C28A 2.78(8) . ?
Np2 P3B 3.03(4) . ?
Np2 C17B 2.99(12) . ?
Np2 C18B 2.93(11) . ?
Np2 C19B 2.79(11) . ?
Np2 C20B 2.7(2) . ?
Np2 P4B 3.10(3) . ?
Np2 C25B 2.90(18) . ?
Np2 C26B 2.77(16) . ?
Np2 C27B 2.79(17) . ?
Np2 C28B 2.95(13) . ?
K1 K2 4.728(10) 1_455 ?
K1 Cl1 3.214(12) . ?
K1 Cl2 3.149(11) . ?
K1 Cl3 3.016(11) 1_455 ?
K1 Cl4 3.021(13) . ?
K1 P2 3.384(13) . ?
K1 P3A 3.409(17) . ?
K2 Cl1 3.109(10) 1_655 ?
K2 Cl2 3.079(11) . ?
K2 Cl3 3.126(11) . ?
K2 Cl4 3.159(11) . ?
K2 O1 2.70(2) . ?
K2 O2 2.78(3) . ?
P1 C1 1.74(2) . ?
P1 C4 1.74(2) . ?
C1 C2 1.37(3) . ?
C1 C5 1.51(2) . ?
C2 C3 1.42(2) . ?
C2 C6 1.51(3) . ?
C3 C4 1.37(3) . ?
C3 C7 1.50(3) . ?
C4 C8 1.51(2) . ?
C5 H5A 0.9800 . ?
C5 H5B 0.9800 . ?
C5 H5C 0.9800 . ?
C6 H6A 0.9800 . ?
C6 H6B 0.9800 . ?
C6 H6C 0.9800 . ?
C7 H7A 0.9800 . ?
C7 H7B 0.9800 . ?
C7 H7C 0.9800 . ?
C8 H8A 0.9800 . ?
C8 H8B 0.9800 . ?
C8 H8C 0.9800 . ?
P2 C9 1.74(2) . ?
P2 C12 1.75(2) . ?
C9 C10 1.37(3) . ?
C9 C13 1.50(3) . ?
C10 C11 1.42(3) . ?
C10 C14 1.49(3) . ?
C11 C12 1.37(3) . ?
C11 C15 1.51(3) . ?
C12 C16 1.50(2) . ?
C13 H13A 0.9800 . ?
C13 H13B 0.9800 . ?
C13 H13C 0.9800 . ?
C14 H14A 0.9800 . ?
C14 H14B 0.9800 . ?
C14 H14C 0.9800 . ?
C15 H15A 0.9800 . ?
C15 H15B 0.9800 . ?
C15 H15C 0.9800 . ?
C16 H16A 0.9800 . ?
C16 H16B 0.9800 . ?
C16 H16C 0.9800 . ?
O1 C65 1.42(4) . ?
O1 C66 1.39(4) . ?
O2 C67 1.38(4) . ?
O2 C68 1.42(4) . ?
C65 H65A 0.9800 . ?
C65 H65B 0.9800 . ?
C65 H65C 0.9800 . ?
C66 H66A 0.9900 . ?
C66 H66B 0.9900 . ?
C66 C67 1.47(5) . ?
C67 H67A 0.9900 . ?
C67 H67B 0.9900 . ?
C68 H68A 0.9800 . ?
C68 H68B 0.9800 . ?
C68 H68C 0.9800 . ?
P3A C17A 1.74(3) . ?
P3A C20A 1.75(3) . ?
C17A C18A 1.38(3) . ?
C17A C21A 1.51(3) . ?
C18A C19A 1.41(3) . ?
C18A C22A 1.50(3) . ?
C19A C20A 1.38(3) . ?
C19A C23A 1.52(3) . ?
C20A C24A 1.51(3) . ?
C21A H21A 0.9800 . ?
C21A H21B 0.9800 . ?
C21A H21C 0.9800 . ?
C22A H22A 0.9800 . ?
C22A H22B 0.9800 . ?
C22A H22C 0.9800 . ?
C23A H23A 0.9800 . ?
C23A H23B 0.9800 . ?
C23A H23C 0.9800 . ?
C24A H24A 0.9800 . ?
C24A H24B 0.9800 . ?
C24A H24C 0.9800 . ?
P4A C25A 1.76(3) . ?
P4A C28A 1.75(2) . ?
C25A C26A 1.38(3) . ?
C25A C29A 1.51(3) . ?
C26A C27A 1.41(3) . ?
C26A C30A 1.50(3) . ?
C27A C28A 1.37(3) . ?
C27A C31A 1.52(3) . ?
C28A C32A 1.51(3) . ?
C29A H29A 0.9800 . ?
C29A H29B 0.9800 . ?
C29A H29C 0.9800 . ?
C30A H30A 0.9800 . ?
C30A H30B 0.9800 . ?
C30A H30C 0.9800 . ?
C31A H31A 0.9800 . ?
C31A H31B 0.9800 . ?
C31A H31C 0.9800 . ?
C32A H32A 0.9800 . ?
C32A H32B 0.9800 . ?
C32A H32C 0.9800 . ?
P3B C17B 1.74(3) . ?
P3B C20B 1.75(3) . ?
C17B C18B 1.38(3) . ?
C17B C21B 1.51(3) . ?
C18B C19B 1.42(3) . ?
C18B C22B 1.50(3) . ?
C19B C20B 1.38(3) . ?
C19B C23B 1.51(3) . ?
C20B C24B 1.51(3) . ?
C21B H21D 0.9800 . ?
C21B H21E 0.9800 . ?
C21B H21F 0.9800 . ?
C22B H22D 0.9800 . ?
C22B H22E 0.9800 . ?
C22B H22F 0.9800 . ?
C23B H23D 0.9800 . ?
C23B H23F 0.9800 . ?
C23B H23E 0.9800 . ?
C24B H24D 0.9800 . ?
C24B H24E 0.9800 . ?
C24B H24F 0.9800 . ?
P4B C25B 1.74(3) . ?
P4B C28B 1.75(3) . ?
C25B C26B 1.38(3) . ?
C25B C29B 1.51(3) . ?
C26B C27B 1.42(3) . ?
C26B C30B 1.50(3) . ?
C27B C28B 1.38(3) . ?
C27B C31B 1.52(3) . ?
C28B C32B 1.51(3) . ?
C29B H29D 0.9800 . ?
C29B H29E 0.9800 . ?
C29B H29F 0.9800 . ?
C30B H30D 0.9800 . ?
C30B H30E 0.9800 . ?
C30B H30F 0.9800 . ?
C31B H31D 0.9800 . ?
C31B H31E 0.9800 . ?
C31B H31F 0.9800 . ?
C32B H32D 0.9800 . ?
C32B H32E 0.9800 . ?
C32B H32F 0.9800 . ?
Np3 Cl5 2.686(8) . ?
Np3 Cl6 2.691(9) . ?
Np3 P5 2.912(9) . ?
Np3 C33 2.77(3) . ?
Np3 C34 2.81(3) . ?
Np3 C35 2.82(3) . ?
Np3 C36 2.79(3) . ?
Np3 P6 2.932(9) . ?
Np3 C41 2.79(3) . ?
Np3 C42 2.79(3) . ?
Np3 C43 2.78(3) . ?
Np3 C44 2.79(3) . ?
Np4 Cl7 2.693(9) . ?
Np4 Cl8 2.691(9) . ?
Np4 P7 2.964(11) . ?
Np4 C49 2.77(3) . ?
Np4 C50 2.78(3) . ?
Np4 C51 2.79(4) . ?
Np4 C52 2.82(4) . ?
Np4 P8 2.893(11) . ?
Np4 C57 2.74(4) . ?
Np4 C58 2.83(4) . ?
Np4 C59 2.84(4) . ?
Np4 C60 2.82(4) . ?
K3 K4 4.769(10) 1_655 ?
K3 Cl5 3.097(11) 1_455 ?
K3 Cl6 3.089(11) . ?
K3 Cl7 3.138(11) . ?
K3 Cl8 3.151(12) . ?
K3 O3 2.71(2) . ?
K3 O4 2.76(3) . ?
K4 Cl5 3.177(12) 1_455 ?
K4 Cl6 3.238(12) 1_455 ?
K4 Cl7 3.033(11) 1_455 ?
K4 Cl8 3.036(12) . ?
K4 P6 3.374(13) 1_455 ?
K4 P7 3.400(13) . ?
P5 C33 1.75(2) . ?
P5 C36 1.75(2) . ?
C33 C34 1.38(3) . ?
C33 C37 1.51(2) . ?
C34 C35 1.41(2) . ?
C34 C38 1.51(3) . ?
C35 C36 1.38(3) . ?
C35 C39 1.50(3) . ?
C36 C40 1.52(3) . ?
C37 H37A 0.9800 . ?
C37 H37B 0.9800 . ?
C37 H37C 0.9800 . ?
C38 H38A 0.9800 . ?
C38 H38B 0.9800 . ?
C38 H38C 0.9800 . ?
C39 H39A 0.9800 . ?
C39 H39B 0.9800 . ?
C39 H39C 0.9800 . ?
C40 H40A 0.9800 . ?
C40 H40B 0.9800 . ?
C40 H40C 0.9800 . ?
P6 C41 1.74(2) . ?
P6 C44 1.75(2) . ?
C41 C42 1.38(3) . ?
C41 C45 1.51(3) . ?
C42 C43 1.40(3) . ?
C42 C46 1.50(3) . ?
C43 C44 1.38(3) . ?
C43 C47 1.51(3) . ?
C44 C48 1.51(3) . ?
C45 H45A 0.9800 . ?
C45 H45B 0.9800 . ?
C45 H45C 0.9800 . ?
C46 H46A 0.9800 . ?
C46 H46B 0.9800 . ?
C46 H46C 0.9800 . ?
C47 H47A 0.9800 . ?
C47 H47B 0.9800 . ?
C47 H47C 0.9800 . ?
C48 H48A 0.9800 . ?
C48 H48B 0.9800 . ?
C48 H48C 0.9800 . ?
P7 C49 1.75(2) . ?
P7 C52 1.75(2) . ?
C49 C50 1.39(3) . ?
C49 C53 1.51(3) . ?
C50 C51 1.42(3) . ?
C50 C54 1.48(3) . ?
C51 C52 1.37(3) . ?
C51 C55 1.52(3) . ?
C52 C56 1.50(3) . ?
C53 H53A 0.9800 . ?
C53 H53B 0.9800 . ?
C53 H53C 0.9800 . ?
C54 H54A 0.9800 . ?
C54 H54B 0.9800 . ?
C54 H54C 0.9800 . ?
C55 H55A 0.9800 . ?
C55 H55B 0.9800 . ?
C55 H55C 0.9800 . ?
C56 H56A 0.9800 . ?
C56 H56B 0.9800 . ?
C56 H56C 0.9800 . ?
P8 C57 1.74(2) . ?
P8 C60 1.74(2) . ?
C57 C58 1.37(3) . ?
C57 C61 1.51(3) . ?
C58 C59 1.42(3) . ?
C58 C62 1.52(3) . ?
C59 C60 1.40(3) . ?
C59 C63 1.49(3) . ?
C60 C64 1.50(3) . ?
C61 H61A 0.9800 . ?
C61 H61B 0.9800 . ?
C61 H61C 0.9800 . ?
C62 H62A 0.9800 . ?
C62 H62B 0.9800 . ?
C62 H62C 0.9800 . ?
C63 H63A 0.9800 . ?
C63 H63B 0.9800 . ?
C63 H63C 0.9800 . ?
C64 H64A 0.9800 . ?
C64 H64B 0.9800 . ?
C64 H64C 0.9800 . ?
O3 C69 1.42(4) . ?
O3 C70 1.41(4) . ?
O4 C71 1.41(4) . ?
O4 C72 1.46(4) . ?
C69 H69A 0.9800 . ?
C69 H69B 0.9800 . ?
C69 H69C 0.9800 . ?
C70 H70A 0.9900 . ?
C70 H70B 0.9900 . ?
C70 C71 1.47(5) . ?
C71 H71A 0.9900 . ?
C71 H71B 0.9900 . ?
C72 H72A 0.9800 . ?
C72 H72B 0.9800 . ?
C72 H72C 0.9800 . ?

loop_
_geom_torsion_atom_site_label_1
_geom_torsion_atom_site_label_2
_geom_torsion_atom_site_label_3
_geom_torsion_atom_site_label_4
_geom_torsion
_geom_torsion_site_symmetry_1
_geom_torsion_site_symmetry_2
_geom_torsion_site_symmetry_3
_geom_torsion_site_symmetry_4
_geom_torsion_publ_flag
Np1 P1 C1 C2 70(2) . . . . ?
Np1 P1 C1 C5 -111(3) . . . . ?
Np1 P1 C4 C3 -69(2) . . . . ?
Np1 P1 C4 C8 111(3) . . . . ?
Np1 C1 C2 C3 65(2) . . . . ?
Np1 C1 C2 C6 -115(3) . . . . ?
Np1 C2 C3 C4 67(2) . . . . ?
Np1 C2 C3 C7 -117(3) . . . . ?
Np1 C3 C4 P1 68.5(18) . . . . ?
Np1 C3 C4 C8 -112(3) . . . . ?
Np1 P2 C9 C10 -70(2) . . . . ?
Np1 P2 C9 C13 115(3) . . . . ?
Np1 P2 C12 C11 67(2) . . . . ?
Np1 P2 C12 C16 -115(3) . . . . ?
Np1 C9 C10 C11 -66(2) . . . . ?
Np1 C9 C10 C14 117(3) . . . . ?
Np1 C10 C11 C12 -68(2) . . . . ?
Np1 C10 C11 C15 117(3) . . . . ?
Np1 C11 C12 P2 -68.1(18) . . . . ?
Np1 C11 C12 C16 114(3) . . . . ?
Np2 P3A C17A C18A -66(4) . . . . ?
Np2 P3A C17A C21A 122(5) . . . . ?
Np2 P3A C20A C19A 65(6) . . . . ?
Np2 P3A C20A C24A -115(8) . . . . ?
Np2 C17A C18A C19A -70(5) . . . . ?
Np2 C17A C18A C22A 114(6) . . . . ?
Np2 C18A C19A C20A -70(6) . . . . ?
Np2 C18A C19A C23A 119(6) . . . . ?
Np2 C19A C20A P3A -68(5) . . . . ?
Np2 C19A C20A C24A 112(9) . . . . ?
Np2 P4A C25A C26A -72(5) . . . . ?
Np2 P4A C25A C29A 114(5) . . . . ?
Np2 P4A C28A C27A 70(6) . . . . ?
Np2 P4A C28A C32A -110(7) . . . . ?
Np2 C25A C26A C27A -67(6) . . . . ?
Np2 C25A C26A C30A 121(8) . . . . ?
Np2 C26A C27A C28A -64(6) . . . . ?
Np2 C26A C27A C31A 116(7) . . . . ?
Np2 C27A C28A P4A -68(4) . . . . ?
Np2 C27A C28A C32A 112(7) . . . . ?
Np2 P3B C17B C18B 64(9) . . . . ?
Np2 P3B C17B C21B -114(11) . . . . ?
Np2 P3B C20B C19B -73(13) . . . . ?
Np2 P3B C20B C24B 111(16) . . . . ?
Np2 C17B C18B C19B 64(9) . . . . ?
Np2 C17B C18B C22B -121(12) . . . . ?
Np2 C18B C19B C20B 67(12) . . . . ?
Np2 C18B C19B C23B -119(11) . . . . ?
Np2 C19B C20B P3B 76(11) . . . . ?
Np2 C19B C20B C24B -109(18) . . . . ?
Np2 P4B C25B C26B -64(12) . . . . ?
Np2 P4B C25B C29B 121(15) . . . . ?
Np2 P4B C28B C27B 62(10) . . . . ?
Np2 P4B C28B C32B -101(11) . . . . ?
Np2 C25B C26B C27B -71(12) . . . . ?
Np2 C25B C26B C30B 116(15) . . . . ?
Np2 C26B C27B C28B -75(11) . . . . ?
Np2 C26B C27B C31B 119(14) . . . . ?
Np2 C27B C28B P4B -67(7) . . . . ?
Np2 C27B C28B C32B 96(11) . . . . ?
K1 P2 C9 Np1 -61.1(7) . . . . ?
K1 P2 C9 C10 -131(2) . . . . ?
K1 P2 C9 C13 54(3) . . . . ?
K1 P2 C12 Np1 58.9(8) . . . . ?
K1 P2 C12 C11 126(2) . . . . ?
K1 P2 C12 C16 -56(3) . . . . ?
K1 P3A C17A Np2 -83.6(13) . . . . ?
K1 P3A C17A C18A -150(4) . . . . ?
K1 P3A C17A C21A 39(6) . . . . ?
K1 P3A C20A Np2 78(3) . . . . ?
K1 P3A C20A C19A 143(4) . . . . ?
K1 P3A C20A C24A -36(10) . . . . ?
K2 O1 C66 C67 -42(3) . . . . ?
K2 O2 C67 C66 -58(3) . . . . ?
P1 C1 C2 Np1 -69.7(17) . . . . ?
P1 C1 C2 C3 -5(4) . . . . ?
P1 C1 C2 C6 175(2) . . . . ?
C1 P1 C4 Np1 66.5(11) . . . . ?
C1 P1 C4 C3 -2(3) . . . . ?
C1 P1 C4 C8 178(3) . . . . ?
C1 C2 C3 Np1 -65(2) . . . . ?
C1 C2 C3 C4 3(4) . . . . ?
C1 C2 C3 C7 179(3) . . . . ?
C2 C3 C4 Np1 -68(2) . . . . ?
C2 C3 C4 P1 0(4) . . . . ?
C2 C3 C4 C8 180(3) . . . . ?
C4 P1 C1 Np1 -66.5(11) . . . . ?
C4 P1 C1 C2 4(3) . . . . ?
C4 P1 C1 C5 -178(3) . . . . ?
C5 C1 C2 Np1 112(3) . . . . ?
C5 C1 C2 C3 177(3) . . . . ?
C5 C1 C2 C6 -3(5) . . . . ?
C6 C2 C3 Np1 116(3) . . . . ?
C6 C2 C3 C4 -177(3) . . . . ?
C6 C2 C3 C7 -1(5) . . . . ?
C7 C3 C4 Np1 116(3) . . . . ?
C7 C3 C4 P1 -176(3) . . . . ?
C7 C3 C4 C8 4(5) . . . . ?
P2 C9 C10 Np1 69.9(19) . . . . ?
P2 C9 C10 C11 4(4) . . . . ?
P2 C9 C10 C14 -173(3) . . . . ?
C9 P2 C12 Np1 -65.6(12) . . . . ?
C9 P2 C12 C11 2(3) . . . . ?
C9 P2 C12 C16 180(3) . . . . ?
C9 C10 C11 Np1 66(2) . . . . ?
C9 C10 C11 C12 -3(4) . . . . ?
C9 C10 C11 C15 -177(3) . . . . ?
C10 C11 C12 Np1 68(2) . . . . ?
C10 C11 C12 P2 0(4) . . . . ?
C10 C11 C12 C16 -178(3) . . . . ?
C12 P2 C9 Np1 66.5(11) . . . . ?
C12 P2 C9 C10 -3(3) . . . . ?
C12 P2 C9 C13 -178(3) . . . . ?
C13 C9 C10 Np1 -116(3) . . . . ?
C13 C9 C10 C11 179(3) . . . . ?
C13 C9 C10 C14 2(5) . . . . ?
C14 C10 C11 Np1 -117(3) . . . . ?
C14 C10 C11 C12 174(3) . . . . ?
C14 C10 C11 C15 0(5) . . . . ?
C15 C11 C12 Np1 -117(3) . . . . ?
C15 C11 C12 P2 175(2) . . . . ?
C15 C11 C12 C16 -3(5) . . . . ?
O1 C66 C67 O2 70(4) . . . . ?
C65 O1 C66 C67 -175(3) . . . . ?
C68 O2 C67 C66 172(3) . . . . ?
P3A C17A C18A Np2 69(3) . . . . ?
P3A C17A C18A C19A -1(7) . . . . ?
P3A C17A C18A C22A -177(5) . . . . ?
C17A P3A C20A Np2 -65(2) . . . . ?
C17A P3A C20A C19A 1(7) . . . . ?
C17A P3A C20A C24A -179(8) . . . . ?
C17A C18A C19A Np2 71(4) . . . . ?
C17A C18A C19A C20A 1(9) . . . . ?
C17A C18A C19A C23A -170(6) . . . . ?
C18A C19A C20A Np2 67(5) . . . . ?
C18A C19A C20A P3A -1(9) . . . . ?
C18A C19A C20A C24A 179(7) . . . . ?
C20A P3A C17A Np2 66(3) . . . . ?
C20A P3A C17A C18A 0(6) . . . . ?
C20A P3A C17A C21A -172(6) . . . . ?
C21A C17A C18A Np2 -119(5) . . . . ?
C21A C17A C18A C19A 171(6) . . . . ?
C21A C17A C18A C22A -5(9) . . . . ?
C22A C18A C19A Np2 -113(6) . . . . ?
C22A C18A C19A C20A 177(7) . . . . ?
C22A C18A C19A C23A 6(10) . . . . ?
C23A C19A C20A Np2 -122(6) . . . . ?
C23A C19A C20A P3A 171(5) . . . . ?
C23A C19A C20A C24A -9(13) . . . . ?
P4A C25A C26A Np2 71(4) . . . . ?
P4A C25A C26A C27A 4(8) . . . . ?
P4A C25A C26A C30A -169(6) . . . . ?
C25A P4A C28A Np2 -65(2) . . . . ?
C25A P4A C28A C27A 4(6) . . . . ?
C25A P4A C28A C32A -175(7) . . . . ?
C25A C26A C27A Np2 64(6) . . . . ?
C25A C26A C27A C28A 0(10) . . . . ?
C25A C26A C27A C31A 180(7) . . . . ?
C26A C27A C28A Np2 64(6) . . . . ?
C26A C27A C28A P4A -3(9) . . . . ?
C26A C27A C28A C32A 177(7) . . . . ?
C28A P4A C25A Np2 67(3) . . . . ?
C28A P4A C25A C26A -5(6) . . . . ?
C28A P4A C25A C29A -179(6) . . . . ?
C29A C25A C26A Np2 -115(6) . . . . ?
C29A C25A C26A C27A 178(6) . . . . ?
C29A C25A C26A C30A 5(11) . . . . ?
C30A C26A C27A Np2 -124(7) . . . . ?
C30A C26A C27A C28A 172(7) . . . . ?
C30A C26A C27A C31A -8(12) . . . . ?
C31A C27A C28A Np2 -115(7) . . . . ?
C31A C27A C28A P4A 177(6) . . . . ?
C31A C27A C28A C32A -3(12) . . . . ?
P3B C17B C18B Np2 -65(7) . . . . ?
P3B C17B C18B C19B -1(14) . . . . ?
P3B C17B C18B C22B 174(10) . . . . ?
C17B P3B C20B Np2 70(5) . . . . ?
C17B P3B C20B C19B -3(14) . . . . ?
C17B P3B C20B C24B -179(16) . . . . ?
C17B C18B C19B Np2 -69(9) . . . . ?
C17B C18B C19B C20B -2(17) . . . . ?
C17B C18B C19B C23B 171(11) . . . . ?
C18B C19B C20B Np2 -72(10) . . . . ?
C18B C19B C20B P3B 4(19) . . . . ?
C18B C19B C20B C24B 179(15) . . . . ?
C20B P3B C17B Np2 -62(7) . . . . ?
C20B P3B C17B C18B 2(12) . . . . ?
C20B P3B C17B C21B -176(13) . . . . ?
C21B C17B C18B Np2 114(12) . . . . ?
C21B C17B C18B C19B 178(12) . . . . ?
C21B C17B C18B C22B -8(20) . . . . ?
C22B C18B C19B Np2 116(11) . . . . ?
C22B C18B C19B C20B -177(14) . . . . ?
C22B C18B C19B C23B -3(19) . . . . ?
C23B C19B C20B Np2 114(12) . . . . ?
C23B C19B C20B P3B -170(10) . . . . ?
C23B C19B C20B C24B 5(26) . . . . ?
P4B C25B C26B Np2 69(11) . . . . ?
P4B C25B C26B C27B -3(19) . . . . ?
P4B C25B C26B C30B -176(13) . . . . ?
C25B P4B C28B Np2 -65(7) . . . . ?
C25B P4B C28B C27B -3(12) . . . . ?
C25B P4B C28B C32B -166(12) . . . . ?
C25B C26B C27B Np2 75(12) . . . . ?
C25B C26B C27B C28B 0(19) . . . . ?
C25B C26B C27B C31B -167(16) . . . . ?
C26B C27B C28B Np2 69(12) . . . . ?
C26B C27B C28B P4B 3(16) . . . . ?
C26B C27B C28B C32B 166(14) . . . . ?
C28B P4B C25B Np2 67(5) . . . . ?
C28B P4B C25B C26B 3(14) . . . . ?
C28B P4B C25B C29B -172(15) . . . . ?
C29B C25B C26B Np2 -116(17) . . . . ?
C29B C25B C26B C27B 173(16) . . . . ?
C29B C25B C26B C30B 0(27) . . . . ?
C30B C26B C27B Np2 -112(15) . . . . ?
C30B C26B C27B C28B 173(15) . . . . ?
C30B C26B C27B C31B 7(24) . . . . ?
C31B C27B C28B Np2 -124(14) . . . . ?
C31B C27B C28B P4B 169(12) . . . . ?
C31B C27B C28B C32B -28(21) . . . . ?
Np3 P5 C33 C34 -70(2) . . . . ?
Np3 P5 C33 C37 112(3) . . . . ?
Np3 P5 C36 C35 69(2) . . . . ?
Np3 P5 C36 C40 -111(3) . . . . ?
Np3 C33 C34 C35 -67(2) . . . . ?
Np3 C33 C34 C38 118(3) . . . . ?
Np3 C34 C35 C36 -66(3) . . . . ?
Np3 C34 C35 C39 117(3) . . . . ?
Np3 C35 C36 P5 -68.1(18) . . . . ?
Np3 C35 C36 C40 112(3) . . . . ?
Np3 P6 C41 C42 68(2) . . . . ?
Np3 P6 C41 C45 -112(3) . . . . ?
Np3 P6 C44 C43 -68(2) . . . . ?
Np3 P6 C44 C48 115(3) . . . . ?
Np3 C41 C42 C43 67(2) . . . . ?
Np3 C41 C42 C46 -120(3) . . . . ?
Np3 C42 C43 C44 67(3) . . . . ?
Np3 C42 C43 C47 -116(3) . . . . ?
Np3 C43 C44 P6 68.7(18) . . . . ?
Np3 C43 C44 C48 -114(3) . . . . ?
Np4 P7 C49 C50 -69(3) . . . . ?
Np4 P7 C49 C53 119(3) . . . . ?
Np4 P7 C52 C51 66(3) . . . . ?
Np4 P7 C52 C56 -117(3) . . . . ?
Np4 C49 C50 C51 -68(3) . . . . ?
Np4 C49 C50 C54 124(4) . . . . ?
Np4 C50 C51 C52 -69(3) . . . . ?
Np4 C50 C51 C55 114(4) . . . . ?
Np4 C51 C52 P7 -68(2) . . . . ?
Np4 C51 C52 C56 115(4) . . . . ?
Np4 P8 C57 C58 -73(3) . . . . ?
Np4 P8 C57 C61 115(4) . . . . ?
Np4 P8 C60 C59 68(3) . . . . ?
Np4 P8 C60 C64 -110(3) . . . . ?
Np4 C57 C58 C59 -65(3) . . . . ?
Np4 C57 C58 C62 115(4) . . . . ?
Np4 C58 C59 C60 -67(3) . . . . ?
Np4 C58 C59 C63 122(4) . . . . ?
Np4 C59 C60 P8 -67(2) . . . . ?
Np4 C59 C60 C64 111(4) . . . . ?
K3 O3 C70 C71 39(4) . . . . ?
K3 O4 C71 C70 57(3) . . . . ?
K4 P6 C41 Np3 61.0(8) 1_655 . . . ?
K4 P6 C41 C42 129(2) 1_655 . . . ?
K4 P6 C41 C45 -52(3) 1_655 . . . ?
K4 P6 C44 Np3 -61.0(8) 1_655 . . . ?
K4 P6 C44 C43 -129(2) 1_655 . . . ?
K4 P6 C44 C48 54(3) 1_655 . . . ?
K4 P7 C49 Np4 -73.9(12) . . . . ?
K4 P7 C49 C50 -143(2) . . . . ?
K4 P7 C49 C53 45(4) . . . . ?
K4 P7 C52 Np4 81.5(10) . . . . ?
K4 P7 C52 C51 148(3) . . . . ?
K4 P7 C52 C56 -35(4) . . . . ?
P5 C33 C34 Np3 69.4(18) . . . . ?
P5 C33 C34 C35 3(4) . . . . ?
P5 C33 C34 C38 -173(2) . . . . ?
C33 P5 C36 Np3 -66.1(11) . . . . ?
C33 P5 C36 C35 3(3) . . . . ?
C33 P5 C36 C40 -177(3) . . . . ?
C33 C34 C35 Np3 66(2) . . . . ?
C33 C34 C35 C36 -1(4) . . . . ?
C33 C34 C35 C39 -177(3) . . . . ?
C34 C35 C36 Np3 66(2) . . . . ?
C34 C35 C36 P5 -2(4) . . . . ?
C34 C35 C36 C40 178(3) . . . . ?
C36 P5 C33 Np3 66.8(12) . . . . ?
C36 P5 C33 C34 -3(3) . . . . ?
C36 P5 C33 C37 178(3) . . . . ?
C37 C33 C34 Np3 -112(3) . . . . ?
C37 C33 C34 C35 -179(3) . . . . ?
C37 C33 C34 C38 6(5) . . . . ?
C38 C34 C35 Np3 -119(3) . . . . ?
C38 C34 C35 C36 175(3) . . . . ?
C38 C34 C35 C39 -2(5) . . . . ?
C39 C35 C36 Np3 -117(3) . . . . ?
C39 C35 C36 P5 175(3) . . . . ?
C39 C35 C36 C40 -5(5) . . . . ?
P6 C41 C42 Np3 -68.7(19) . . . . ?
P6 C41 C42 C43 -1(4) . . . . ?
P6 C41 C42 C46 172(2) . . . . ?
C41 P6 C44 Np3 65.9(12) . . . . ?
C41 P6 C44 C43 -2(3) . . . . ?
C41 P6 C44 C48 -179(3) . . . . ?
C41 C42 C43 Np3 -68(3) . . . . ?
C41 C42 C43 C44 0(4) . . . . ?
C41 C42 C43 C47 176(3) . . . . ?
C42 C43 C44 Np3 -67(2) . . . . ?
C42 C43 C44 P6 2(4) . . . . ?
C42 C43 C44 C48 179(3) . . . . ?
C44 P6 C41 Np3 -66.1(12) . . . . ?
C44 P6 C41 C42 2(3) . . . . ?
C44 P6 C41 C45 -179(3) . . . . ?
C45 C41 C42 Np3 112(3) . . . . ?
C45 C41 C42 C43 179(3) . . . . ?
C45 C41 C42 C46 -8(5) . . . . ?
C46 C42 C43 Np3 119(3) . . . . ?
C46 C42 C43 C44 -173(3) . . . . ?
C46 C42 C43 C47 3(5) . . . . ?
C47 C43 C44 Np3 117(3) . . . . ?
C47 C43 C44 P6 -175(2) . . . . ?
C47 C43 C44 C48 3(5) . . . . ?
P7 C49 C50 Np4 70(2) . . . . ?
P7 C49 C50 C51 2(4) . . . . ?
P7 C49 C50 C54 -165(3) . . . . ?
C49 P7 C52 Np4 -64.8(13) . . . . ?
C49 P7 C52 C51 2(3) . . . . ?
C49 P7 C52 C56 179(4) . . . . ?
C49 C50 C51 Np4 68(3) . . . . ?
C49 C50 C51 C52 -1(5) . . . . ?
C49 C50 C51 C55 -179(4) . . . . ?
C50 C51 C52 Np4 67(3) . . . . ?
C50 C51 C52 P7 -1(5) . . . . ?
C50 C51 C52 C56 -177(4) . . . . ?
C52 P7 C49 Np4 66.4(14) . . . . ?
C52 P7 C49 C50 -2(3) . . . . ?
C52 P7 C49 C53 -175(3) . . . . ?
C53 C49 C50 Np4 -117(4) . . . . ?
C53 C49 C50 C51 175(3) . . . . ?
C53 C49 C50 C54 7(6) . . . . ?
C54 C50 C51 Np4 -125(4) . . . . ?
C54 C50 C51 C52 167(4) . . . . ?
C54 C50 C51 C55 -11(6) . . . . ?
C55 C51 C52 Np4 -115(4) . . . . ?
C55 C51 C52 P7 177(3) . . . . ?
C55 C51 C52 C56 0(6) . . . . ?
P8 C57 C58 Np4 71(2) . . . . ?
P8 C57 C58 C59 6(5) . . . . ?
P8 C57 C58 C62 -174(3) . . . . ?
C57 P8 C60 Np4 -65.4(14) . . . . ?
C57 P8 C60 C59 3(3) . . . . ?
C57 P8 C60 C64 -175(4) . . . . ?
C57 C58 C59 Np4 63(3) . . . . ?
C57 C58 C59 C60 -4(5) . . . . ?
C57 C58 C59 C63 -175(4) . . . . ?
C58 C59 C60 Np4 67(3) . . . . ?
C58 C59 C60 P8 0(4) . . . . ?
C58 C59 C60 C64 178(4) . . . . ?
C60 P8 C57 Np4 67.8(14) . . . . ?
C60 P8 C57 C58 -5(3) . . . . ?
C60 P8 C57 C61 -177(4) . . . . ?
C61 C57 C58 Np4 -117(4) . . . . ?
C61 C57 C58 C59 178(4) . . . . ?
C61 C57 C58 C62 -2(7) . . . . ?
C62 C58 C59 Np4 -118(4) . . . . ?
C62 C58 C59 C60 176(4) . . . . ?
C62 C58 C59 C63 4(6) . . . . ?
C63 C59 C60 Np4 -121(4) . . . . ?
C63 C59 C60 P8 172(3) . . . . ?
C63 C59 C60 C64 -10(6) . . . . ?
O3 C70 C71 O4 -66(4) . . . . ?
C69 O3 C70 C71 175(3) . . . . ?
C72 O4 C71 C70 -172(3) . . . . ?

loop_
_twin_individual_id
_twin_individual_mass_fraction_refined
1 0.87279
2 0.07218
3 0.05503
